data_7706252
loop_
_publ_author_name
'Papanikolaou, Michael G.'
'Elliott, Alexander'
'McAllister, James'
'Gallos, John K.'
'Keramidas, Anastasios D.'
'Kabanos, Themistoklis A.'
'Sproules, Stephen'
'Miras, Haralampos N.'

_publ_section_title
;
 Electrocatalytic hydrogen production by dinuclear cobalt(II) compounds
 containing redox-active diamidate ligands: a combined experimental and
 theoretical study.
;
_journal_issue 44
_journal_name_full 'Dalton transactions (Cambridge, England : 2003)'
_journal_page_first 15718
_journal_page_last 15730
_journal_paper_doi 10.1039/d0dt02617d
_journal_volume 49
_journal_year 2020
_chemical_formula_sum 'C127.5 H120 Cl7 Co4 F12 N20 O11 Sb2'
_chemical_formula_weight 3063.80
_space_group_crystal_system triclinic
_space_group_IT_number 2
_space_group_name_Hall '-P 1'
_space_group_name_H-M_alt 'P -1'
_atom_sites_solution_hydrogens mixed
_atom_sites_solution_primary direct
_atom_sites_solution_secondary difmap
_audit_creation_method SHELXL-2014/7
_audit_update_record
;
2020-10-23 deposited with the CCDC.	2020-10-27 downloaded from the CCDC.
;
_cell_angle_alpha 94.357(2)
_cell_angle_beta 98.039(2)
_cell_angle_gamma 115.043(2)
_cell_formula_units_Z 2
_cell_length_a 14.7291(3)
_cell_length_b 17.3069(5)
_cell_length_c 28.5952(5)
_cell_measurement_reflns_used 17745
_cell_measurement_temperature 100(2)
_cell_measurement_theta_max 28.9240
_cell_measurement_theta_min 3.4900
_cell_volume 6464.5(3)
_computing_cell_refinement 'CrysAlisPro 1.171.39.46 (Rigaku OD, 2018)'
_computing_data_collection 'CrysAlisPro 1.171.39.46 (Rigaku OD, 2018)'
_computing_data_reduction 'CrysAlisPro 1.171.39.46 (Rigaku OD, 2018)'
_computing_molecular_graphics Diamond3
_computing_publication_material WinGX
_computing_structure_refinement 'SHELXL-2014/7 (Sheldrick, 2014)'
_computing_structure_solution 'SHELXT 2014/7 (Sheldrick, 2014)'
_diffrn_ambient_temperature 100(2)
_diffrn_detector_area_resol_mean 10.4223
_diffrn_measured_fraction_theta_full 0.998
_diffrn_measured_fraction_theta_max 0.847
_diffrn_measurement_device_type 'SuperNova, Dual, Cu at home/near, Atlas'
_diffrn_measurement_method '\w scans'
_diffrn_radiation_type MoK\a
_diffrn_radiation_wavelength 0.71073
_diffrn_reflns_av_R_equivalents 0.0497
_diffrn_reflns_av_unetI/netI 0.0789
_diffrn_reflns_Laue_measured_fraction_full 0.998
_diffrn_reflns_Laue_measured_fraction_max 0.847
_diffrn_reflns_limit_h_max 19
_diffrn_reflns_limit_h_min -20
_diffrn_reflns_limit_k_max 21
_diffrn_reflns_limit_k_min -21
_diffrn_reflns_limit_l_max 35
_diffrn_reflns_limit_l_min -30
_diffrn_reflns_number 58326
_diffrn_reflns_point_group_measured_fraction_full 0.998
_diffrn_reflns_point_group_measured_fraction_max 0.847
_diffrn_reflns_theta_full 25.242
_diffrn_reflns_theta_max 29.288
_diffrn_reflns_theta_min 3.294
_diffrn_source 'micro-focus sealed X-ray tube'
_exptl_absorpt_coefficient_mu 1.143
_exptl_absorpt_correction_T_max 1.00000
_exptl_absorpt_correction_T_min 0.45965
_exptl_absorpt_correction_type multi-scan
_exptl_absorpt_process_details
;
CrysAlisPro 1.171.39.46 (Rigaku Oxford Diffraction, 2018)
Empirical absorption correction using spherical harmonics,
 implemented in SCALE3 ABSPACK scaling algorithm.
;
_exptl_crystal_colour brown
_exptl_crystal_density_diffrn 1.574
_exptl_crystal_description block
_exptl_crystal_F_000 3100
_refine_diff_density_max 2.790
_refine_diff_density_min -1.610
_refine_diff_density_rms 0.150
_refine_ls_extinction_method none
_refine_ls_goodness_of_fit_ref 1.102
_refine_ls_hydrogen_treatment mixed
_refine_ls_matrix_type full
_refine_ls_number_parameters 1606
_refine_ls_number_reflns 29918
_refine_ls_number_restraints 2
_refine_ls_restrained_S_all 1.102
_refine_ls_R_factor_all 0.1098
_refine_ls_R_factor_gt 0.0825
_refine_ls_shift/su_max 0.001
_refine_ls_shift/su_mean 0.000
_refine_ls_structure_factor_coef Fsqd
_refine_ls_weighting_details 'w=1/[\s^2^(Fo^2^)+(0.0446P)^2^+67.3637P] where P=(Fo^2^+2Fc^2^)/3'
_refine_ls_weighting_scheme calc
_refine_ls_wR_factor_gt 0.1966
_refine_ls_wR_factor_ref 0.2129
_reflns_Friedel_coverage 0.000
_reflns_number_gt 22241
_reflns_number_total 29918
_reflns_threshold_expression 'I > 2\s(I)'
_cod_data_source_file d0dt02617d2.cif
_cod_data_source_block Compound_4
_cod_original_formula_sum 'C127.50 H120 Cl7 Co4 F12 N20 O11 Sb2'
_cod_database_code 7706252
_shelx_shelxl_version_number 2014/7
_shelx_space_group_comment
;
The symmetry employed for this shelxl refinement is uniquely defined
by the following loop, which should always be used as a source of
symmetry information in preference to the above space-group names.
They are only intended as comments.
;

loop_
_space_group_symop_operation_xyz
'x, y, z'
'-x, -y, -z'

loop_
_atom_site_label
_atom_site_type_symbol
_atom_site_fract_x
_atom_site_fract_y
_atom_site_fract_z
_atom_site_U_iso_or_equiv
_atom_site_adp_type
_atom_site_occupancy
_atom_site_site_symmetry_order
_atom_site_calc_flag
_atom_site_refinement_flags_posn
_atom_site_refinement_flags_adp
_atom_site_refinement_flags_occupancy
_atom_site_disorder_assembly
_atom_site_disorder_group
Sb1 Sb 0.07654(3) 0.78608(3) 0.64836(2) 0.02737(12) Uani 1 1 d . . . . .
Sb2 Sb 0.02433(4) 0.83073(4) 0.91082(2) 0.04047(15) Uani 1 1 d . . . . .
Co2 Co 0.90580(6) 0.06913(5) 0.65042(3) 0.01443(16) Uani 1 1 d . . . . .
Co1 Co 0.71392(6) 0.17499(5) 0.62015(3) 0.01654(17) Uani 1 1 d . . . . .
Co2A Co 0.53030(6) 0.29100(5) 0.87820(3) 0.01773(17) Uani 1 1 d . . . . .
Co1A Co 0.81150(6) 0.40737(6) 0.85201(3) 0.01987(18) Uani 1 1 d . . . . .
Cl41 Cl -0.33074(18) 0.57923(15) 0.56708(8) 0.0479(5) Uani 1 1 d . . . . .
Cl40 Cl -0.3085(2) 0.68995(14) 0.65387(8) 0.0520(6) Uani 1 1 d . . . . .
Cl3A Cl 0.3226(2) 0.15945(17) 0.02011(8) 0.0543(6) Uani 1 1 d . . . . .
Cl4A Cl 0.1735(2) 0.17045(19) -0.05340(8) 0.0658(7) Uani 1 1 d . . . . .
Cl60 Cl 0.2956(2) 0.3327(2) 0.62451(12) 0.0754(8) Uani 1 1 d . . . . .
Cl61 Cl 0.4415(3) 0.5069(2) 0.66531(14) 0.0905(11) Uani 1 1 d . . . . .
O4 O 0.7638(3) 0.0400(3) 0.50861(15) 0.0233(10) Uani 1 1 d . . . . .
O2 O 0.8514(3) 0.2044(3) 0.76051(14) 0.0219(9) Uani 1 1 d . . . . .
O2A O 0.5999(3) 0.1971(3) 0.75577(15) 0.0232(10) Uani 1 1 d . . . . .
O4A O 0.7484(4) 0.5132(3) 0.97071(16) 0.0270(10) Uani 1 1 d . . . . .
O3 O 1.1175(3) 0.3051(3) 0.70669(16) 0.0247(10) Uani 1 1 d . . . . .
O1 O 0.6750(3) -0.1536(3) 0.58771(16) 0.0240(10) Uani 1 1 d . . . . .
F3 F 0.1093(4) 0.7990(3) 0.58761(16) 0.0473(12) Uani 1 1 d . . . . .
N2 N 0.6973(4) 0.0824(3) 0.56960(17) 0.0166(10) Uani 1 1 d . . . . .
N1 N 0.9169(4) 0.1628(3) 0.61206(16) 0.0150(10) Uani 1 1 d . . . . .
N10 N 0.9937(4) 0.1636(3) 0.69889(17) 0.0164(10) Uani 1 1 d . . . . .
O3A O 0.4331(4) 0.3288(3) 0.74807(17) 0.0305(11) Uani 1 1 d . . . . .
N7 N 0.8253(4) -0.0274(3) 0.60261(17) 0.0175(10) Uani 1 1 d . . . . .
N6 N 0.7709(4) 0.0422(3) 0.66847(17) 0.0161(10) Uani 1 1 d . . . . .
F4 F 0.1968(4) 0.8825(3) 0.67347(19) 0.0642(18) Uani 1 1 d . . . . .
F12 F 0.0677(4) 0.8350(4) 0.85196(17) 0.0559(14) Uani 1 1 d . . . . .
N2A N 0.7086(4) 0.3352(3) 0.79512(18) 0.0202(11) Uani 1 1 d . . . . .
N8 N 1.0193(4) 0.0638(3) 0.62455(17) 0.0185(10) Uani 1 1 d . . . . .
O1A O 0.6605(4) 0.2599(4) 1.00196(16) 0.0339(12) Uani 1 1 d . . . . .
N9A N 0.5815(4) 0.3114(3) 0.94468(18) 0.0197(11) Uani 1 1 d . . . . .
N5 N 0.8085(4) 0.2249(3) 0.68244(17) 0.0173(10) Uani 1 1 d . . . . .
N10A N 0.4343(4) 0.3321(3) 0.89765(19) 0.0216(11) Uani 1 1 d . . . . .
N3 N 0.5645(4) 0.0999(3) 0.61776(18) 0.0184(10) Uani 1 1 d . . . . .
F5 F 0.0448(4) 0.7749(4) 0.70948(19) 0.0609(16) Uani 1 1 d . . . . .
N1A N 0.6345(4) 0.2478(3) 0.87594(17) 0.0169(10) Uani 1 1 d . . . . .
F1 F 0.0072(5) 0.8536(4) 0.6392(2) 0.0684(19) Uani 1 1 d . . . . .
N4A N 0.8001(4) 0.4372(3) 0.91848(17) 0.0190(11) Uani 1 1 d . . . . .
N9 N 0.9248(4) 0.0000(3) 0.69833(17) 0.0177(10) Uani 1 1 d . . . . .
N6A N 0.6048(4) 0.4082(3) 0.86111(18) 0.0186(10) Uani 1 1 d . . . . .
F2 F 0.1407(5) 0.7143(4) 0.6567(2) 0.0665(17) Uani 1 1 d . . . . .
N7A N 0.4695(4) 0.2656(4) 0.81214(19) 0.0218(11) Uani 1 1 d . . . . .
N8A N 0.4330(4) 0.1727(4) 0.87917(19) 0.0221(11) Uani 1 1 d . . . . .
N4 N 0.7666(4) 0.3005(3) 0.61091(18) 0.0193(11) Uani 1 1 d . . . . .
F6 F -0.0446(4) 0.6884(4) 0.6229(2) 0.0741(19) Uani 1 1 d . . . . .
N3A N 0.8513(4) 0.4969(4) 0.80789(19) 0.0245(12) Uani 1 1 d . . . . .
N5A N 0.9134(4) 0.3700(4) 0.88403(19) 0.0226(11) Uani 1 1 d . . . . .
F11 F -0.0707(5) 0.7164(4) 0.8913(2) 0.0668(17) Uani 1 1 d . . . . .
F10 F -0.0219(5) 0.8234(5) 0.9681(2) 0.077(2) Uani 1 1 d . . . . .
C11 C 0.8722(4) 0.1601(4) 0.5674(2) 0.0156(11) Uani 1 1 d . . . . .
C17 C 1.0255(4) 0.1408(4) 0.7416(2) 0.0181(12) Uani 1 1 d . . . . .
C15 C 0.9977(4) 0.2377(4) 0.6331(2) 0.0172(12) Uani 1 1 d . . . . .
C21 C 0.9848(4) 0.0505(4) 0.7406(2) 0.0182(12) Uani 1 1 d . . . . .
C16' C 0.7321(5) -0.0803(4) 0.6092(2) 0.0171(12) Uani 1 1 d . . . . .
C16 C 1.0430(4) 0.2405(4) 0.6840(2) 0.0170(12) Uani 1 1 d . . . . .
C10 C 0.7703(5) 0.0844(4) 0.5452(2) 0.0178(12) Uani 1 1 d . . . . .
C10' C 0.8095(4) 0.1792(4) 0.7185(2) 0.0168(12) Uani 1 1 d . . . . .
C15' C 0.7031(5) -0.0402(4) 0.6494(2) 0.0182(12) Uani 1 1 d . . . . .
C8 C 0.5638(5) -0.0594(4) 0.5269(2) 0.0211(13) Uani 1 1 d . . . . .
H9AA H 0.6073 -0.0678 0.5087 0.025 Uiso 1 1 calc R U . . .
C14 C 1.0386(5) 0.3078(4) 0.6097(2) 0.0204(13) Uani 1 1 d . . . . .
H0BA H 1.0930 0.3583 0.6260 0.025 Uiso 1 1 calc R U . . .
C9' C 0.8661(4) 0.3141(4) 0.6876(2) 0.0178(12) Uani 1 1 d . . . . .
C9 C 0.5980(5) 0.0155(4) 0.5581(2) 0.0173(12) Uani 1 1 d . . . . .
C11' C 0.7446(5) 0.0835(4) 0.7014(2) 0.0165(12) Uani 1 1 d . . . . .
C21' C 0.9858(5) -0.0010(4) 0.5865(2) 0.0183(12) Uani 1 1 d . . . . .
C10A C 0.6515(5) 0.2492(4) 0.7912(2) 0.0191(12) Uani 1 1 d . . . . .
C17' C 0.8797(5) -0.0515(4) 0.5734(2) 0.0183(12) Uani 1 1 d . . . . .
C5 C 0.5280(4) 0.0268(4) 0.5849(2) 0.0174(12) Uani 1 1 d . . . . .
11A' C 0.6761(4) 0.4815(4) 0.8884(2) 0.0193(12) Uani 1 1 d . . . . .
C13 C 0.9989(5) 0.3036(4) 0.5614(2) 0.0207(13) Uani 1 1 d . . . . .
C25' C 1.1185(5) 0.1120(4) 0.6395(2) 0.0220(13) Uani 1 1 d . . . . .
C14A C 0.7128(5) 0.1781(4) 0.9264(2) 0.0226(13) Uani 1 1 d . . . . .
H1CA H 0.7307 0.1680 0.9570 0.027 Uiso 1 1 calc R U . . .
F7 F -0.0706(5) 0.8707(5) 0.8873(3) 0.083(2) Uani 1 1 d . . . . .
F8 F 0.1248(5) 0.8004(6) 0.9365(3) 0.084(4) Uani 0.91(2) 1 d . . P . .
C12 C 0.9134(4) 0.2278(4) 0.5418(2) 0.0181(12) Uani 1 1 d . . . . .
H2CA H 0.8823 0.2219 0.5102 0.022 Uiso 1 1 calc R U . . .
C16A C 0.6360(5) 0.2692(4) 0.9606(2) 0.0232(13) Uani 1 1 d . . . . .
12A' C 0.6891(5) 0.5628(4) 0.8765(2) 0.0233(13) Uani 1 1 d . . . . .
H4CA H 0.7374 0.6126 0.8963 0.028 Uiso 1 1 calc R U . . .
10A' C 0.7457(5) 0.4776(4) 0.9312(2) 0.0206(13) Uani 1 1 d . . . . .
17A' C 0.3930(5) 0.1809(4) 0.7970(2) 0.0232(13) Uani 1 1 d . . . . .
C15A C 0.6638(5) 0.2302(4) 0.9196(2) 0.0189(12) Uani 1 1 d . . . . .
C5A' C 0.9220(5) 0.3805(4) 0.9329(2) 0.0218(13) Uani 1 1 d . . . . .
C11A C 0.6645(4) 0.2187(4) 0.8386(2) 0.0156(11) Uani 1 1 d . . . . .
C9A' C 0.8625(5) 0.4170(4) 0.9526(2) 0.0205(13) Uani 1 1 d . . . . .
C21A C 0.4524(5) 0.3548(4) 0.9462(2) 0.0214(13) Uani 1 1 d . . . . .
C1' C 0.7415(5) 0.3351(4) 0.5747(2) 0.0248(14) Uani 1 1 d . . . . .
H2DA H 0.6890 0.2990 0.5498 0.030 Uiso 1 1 calc R U . . .
C1A C 0.9241(5) 0.5767(5) 0.8161(3) 0.0300(16) Uani 1 1 d . . . . .
H3DA H 0.9686 0.5963 0.8455 0.036 Uiso 1 1 calc R U . . .
Cl92 Cl 0.4638(5) 0.9437(5) 0.9739(2) 0.064(2) Uiso 0.410(7) 1 d . . P . .
C5' C 0.8432(4) 0.3528(4) 0.6481(2) 0.0176(12) Uani 1 1 d . . . . .
15A' C 0.5552(5) 0.4150(4) 0.8190(2) 0.0224(13) Uani 1 1 d . . . . .
C13A C 0.7352(5) 0.1408(4) 0.8876(2) 0.0221(13) Uani 1 1 d . . . . .
C9A C 0.7079(5) 0.3813(4) 0.7565(2) 0.0207(13) Uani 1 1 d . . . . .
C25 C 0.8877(5) -0.0838(4) 0.6949(2) 0.0235(13) Uani 1 1 d . . . . .
H9DA H 0.8487 -0.1173 0.6659 0.028 Uiso 1 1 calc R U . . .
C17A C 0.5332(5) 0.3443(4) 0.9733(2) 0.0197(12) Uani 1 1 d . . . . .
C12' C 0.6561(5) 0.0414(4) 0.7196(2) 0.0206(13) Uani 1 1 d . . . . .
H1EA H 0.6406 0.0718 0.7430 0.025 Uiso 1 1 calc R U . . .
C4 C 0.4259(5) -0.0373(4) 0.5789(2) 0.0214(13) Uani 1 1 d . . . . .
C22' C 1.0548(5) -0.0171(4) 0.5627(2) 0.0218(13) Uani 1 1 d . . . . .
C19' C 0.9112(5) -0.1319(4) 0.5104(2) 0.0239(14) Uani 1 1 d . . . . .
H4EA H 0.8853 -0.1756 0.4842 0.029 Uiso 1 1 calc R U . . .
C25A C 0.3611(5) 0.3428(5) 0.8709(3) 0.0280(15) Uani 1 1 d . . . . .
H5EA H 0.3487 0.3272 0.8380 0.034 Uiso 1 1 calc R U . . .
C18 C 1.0912(5) 0.1941(5) 0.7822(2) 0.0250(14) Uani 1 1 d . . . . .
H6EA H 1.1208 0.2536 0.7833 0.030 Uiso 1 1 calc R U . . .
21A' C 0.3764(5) 0.1310(4) 0.8343(2) 0.0229(13) Uani 1 1 d . . . . .
C5A C 0.7849(5) 0.4686(4) 0.7647(2) 0.0220(13) Uani 1 1 d . . . . .
C24' C 1.1911(5) 0.0999(5) 0.6163(2) 0.0245(14) Uani 1 1 d . . . . .
H9EA H 1.2603 0.1354 0.6271 0.029 Uiso 1 1 calc R U . . .
C22 C 1.0068(5) 0.0152(5) 0.7805(2) 0.0239(14) Uani 1 1 d . . . . .
F9 F 0.1193(6) 0.9470(5) 0.9306(3) 0.086(2) Uiso 1 1 d . . . . .
C6 C 0.3948(5) -0.1136(4) 0.5469(2) 0.0252(14) Uani 1 1 d . . . . .
H1FA H 0.3283 -0.1568 0.5428 0.030 Uiso 1 1 calc R U . . .
C26' C 0.5007(5) -0.0977(4) 0.7268(2) 0.0250(14) Uani 1 1 d . . . . .
C13' C 0.5901(5) -0.0458(4) 0.7034(2) 0.0212(13) Uani 1 1 d . . . . .
16A' C 0.4801(5) 0.3318(5) 0.7888(2) 0.0238(14) Uani 1 1 d . . . . .
C18' C 0.8422(5) -0.1166(4) 0.5348(2) 0.0223(13) Uani 1 1 d . . . . .
H5FA H 0.7722 -0.1500 0.5250 0.027 Uiso 1 1 calc R U . . .
C8' C 0.9443(5) 0.3665(4) 0.7247(2) 0.0235(13) Uani 1 1 d . . . . .
H6FA H 0.9607 0.3431 0.7510 0.028 Uiso 1 1 calc R U . . .
C14' C 0.6147(5) -0.0840(4) 0.6655(2) 0.0214(13) Uani 1 1 d . . . . .
H7FA H 0.5703 -0.1400 0.6510 0.026 Uiso 1 1 calc R U . . .
C2' C 0.7901(5) 0.4239(4) 0.5718(2) 0.0262(14) Uani 1 1 d . . . . .
H8FA H 0.7694 0.4460 0.5460 0.031 Uiso 1 1 calc R U . . .
C1 C 0.5034(5) 0.1103(5) 0.6448(2) 0.0260(14) Uani 1 1 d . . . . .
H9FA H 0.5290 0.1596 0.6674 0.031 Uiso 1 1 calc R U . . .
C24 C 0.9044(5) -0.1255(5) 0.7333(2) 0.0270(14) Uani 1 1 d . . . . .
H0GA H 0.8756 -0.1854 0.7298 0.032 Uiso 1 1 calc R U . . .
C7' C 0.9998(5) 0.4556(4) 0.7232(3) 0.0289(15) Uani 1 1 d . . . . .
H1GA H 1.0530 0.4893 0.7484 0.035 Uiso 1 1 calc R U . . .
C22A C 0.3938(5) 0.3878(4) 0.9690(3) 0.0260(14) Uani 1 1 d . . . . .
C23' C 1.1597(5) 0.0361(5) 0.5780(2) 0.0260(14) Uani 1 1 d . . . . .
H3GA H 1.2071 0.0282 0.5624 0.031 Uiso 1 1 calc R U . . .
C26 C 1.0480(5) 0.3758(4) 0.5331(2) 0.0214(13) Uani 1 1 d . . . . .
C8A C 0.6376(5) 0.3529(4) 0.7140(2) 0.0259(14) Uani 1 1 d . . . . .
H5GA H 0.5864 0.2966 0.7079 0.031 Uiso 1 1 calc R U . . .
C20' C 1.0141(5) -0.0853(5) 0.5235(2) 0.0261(14) Uani 1 1 d . . . . .
H6GA H 1.0574 -0.0980 0.5071 0.031 Uiso 1 1 calc R U . . .
C4' C 0.8977(5) 0.4428(4) 0.6473(2) 0.0217(13) Uani 1 1 d . . . . .
C12A C 0.7137(5) 0.1659(4) 0.8434(2) 0.0222(13) Uani 1 1 d . . . . .
H8GA H 0.7327 0.1467 0.8168 0.027 Uiso 1 1 calc R U . . .
C23 C 0.9635(6) -0.0768(5) 0.7759(2) 0.0280(15) Uani 1 1 d . . . . .
H9GA H 0.9754 -0.1033 0.8016 0.034 Uiso 1 1 calc R U . . .
19A' C 0.2630(5) 0.0568(5) 0.7444(3) 0.0297(15) Uani 1 1 d . . . . .
H0HA H 0.2243 0.0322 0.7139 0.036 Uiso 1 1 calc R U . . .
18A' C 0.3353(5) 0.1440(5) 0.7519(2) 0.0277(15) Uani 1 1 d . . . . .
H1HA H 0.3439 0.1762 0.7269 0.033 Uiso 1 1 calc R U . . .
C20 C 1.0724(5) 0.0711(5) 0.8217(2) 0.0265(14) Uani 1 1 d . . . . .
H2HA H 1.0880 0.0490 0.8487 0.032 Uiso 1 1 calc R U . . .
25A' C 0.4151(6) 0.1298(5) 0.9158(3) 0.0313(16) Uani 1 1 d . . . . .
H3HA H 0.4517 0.1578 0.9462 0.038 Uiso 1 1 calc R U . . .
22A' C 0.3039(5) 0.0436(5) 0.8269(2) 0.0285(15) Uani 1 1 d . . . . .
C20A C 0.4173(5) 0.4082(4) 1.0191(3) 0.0271(15) Uani 1 1 d . . . . .
H5HA H 0.3802 0.4301 1.0349 0.033 Uiso 1 1 calc R U . . .
C1A' C 0.9658(6) 0.3339(5) 0.8648(3) 0.0339(17) Uani 1 1 d . . . . .
H6HA H 0.9582 0.3252 0.8317 0.041 Uiso 1 1 calc R U . . .
C19 C 1.1129(5) 0.1576(5) 0.8217(2) 0.0269(15) Uani 1 1 d . . . . .
H7HA H 1.1567 0.1940 0.8491 0.032 Uiso 1 1 calc R U . . .
C7 C 0.4621(5) -0.1242(4) 0.5222(2) 0.0272(14) Uani 1 1 d . . . . .
H8HA H 0.4409 -0.1753 0.5016 0.033 Uiso 1 1 calc R U . . .
26A' C 0.6347(6) 0.6545(5) 0.8230(3) 0.0316(16) Uani 1 1 d . . . . .
20A' C 0.2474(5) 0.0068(5) 0.7801(3) 0.0335(17) Uani 1 1 d . . . . .
H0IA H 0.2000 -0.0509 0.7736 0.040 Uiso 1 1 calc R U . . .
C24A C 0.3011(5) 0.3771(5) 0.8908(3) 0.0304(16) Uani 1 1 d . . . . .
H1IA H 0.2508 0.3847 0.8710 0.036 Uiso 1 1 calc R U . . .
14A' C 0.5677(5) 0.4927(4) 0.8050(2) 0.0253(14) Uani 1 1 d . . . . .
H2IA H 0.5342 0.4942 0.7753 0.030 Uiso 1 1 calc R U . . .
C2 C 0.4026(5) 0.0502(5) 0.6407(2) 0.0275(15) Uani 1 1 d . . . . .
H3IA H 0.3617 0.0594 0.6603 0.033 Uiso 1 1 calc R U . . .
C8A' C 0.8685(5) 0.4247(5) 1.0012(2) 0.0285(15) Uani 1 1 d . . . . .
H4IA H 0.8305 0.4482 1.0151 0.034 Uiso 1 1 calc R U . . .
C3 C 0.3640(5) -0.0222(5) 0.6078(2) 0.0266(15) Uani 1 1 d . . . . .
H5IA H 0.2961 -0.0621 0.6045 0.032 Uiso 1 1 calc R U . . .
C3' C 0.8685(6) 0.4765(4) 0.6079(3) 0.0290(15) Uani 1 1 d . . . . .
H6IA H 0.9028 0.5351 0.6064 0.035 Uiso 1 1 calc R U . . .
C7A' C 0.9310(6) 0.3974(5) 1.0305(3) 0.0314(16) Uani 1 1 d . . . . .
H7IA H 0.9316 0.4019 1.0632 0.038 Uiso 1 1 calc R U . . .
C4A' C 0.9869(5) 0.3548(5) 0.9627(2) 0.0267(14) Uani 1 1 d . . . . .
C4A C 0.7915(6) 0.5230(5) 0.7296(2) 0.0268(14) Uani 1 1 d . . . . .
C6' C 0.9781(5) 0.4937(5) 0.6861(3) 0.0296(15) Uani 1 1 d . . . . .
H0JA H 1.0156 0.5526 0.6862 0.036 Uiso 1 1 calc R U . . .
C23A C 0.3170(5) 0.3992(5) 0.9391(3) 0.0295(16) Uani 1 1 d . . . . .
H1JA H 0.2773 0.4216 0.9523 0.035 Uiso 1 1 calc R U . . .
C6A' C 0.9905(5) 0.3649(5) 1.0126(3) 0.0313(16) Uani 1 1 d . . . . .
H2JA H 1.0331 0.3494 1.0329 0.038 Uiso 1 1 calc R U . . .
C18A C 0.5542(5) 0.3642(4) 1.0225(2) 0.0247(14) Uani 1 1 d . . . . .
H3JA H 0.6066 0.3568 1.0407 0.030 Uiso 1 1 calc R U . . .
C19A C 0.4939(5) 0.3961(5) 1.0445(2) 0.0277(15) Uani 1 1 d . . . . .
H4JA H 0.5073 0.4092 1.0777 0.033 Uiso 1 1 calc R U . . .
C7A C 0.6428(6) 0.4081(5) 0.6799(2) 0.0325(16) Uani 1 1 d . . . . .
H5JA H 0.5939 0.3879 0.6519 0.039 Uiso 1 1 calc R U . . .
13A' C 0.6312(5) 0.5694(4) 0.8358(2) 0.0262(14) Uani 1 1 d . . . . .
C3A C 0.8716(6) 0.6068(5) 0.7398(3) 0.0338(17) Uani 1 1 d . . . . .
H7JA H 0.8794 0.6439 0.7172 0.041 Uiso 1 1 calc R U . . .
C28 C 0.9674(5) 0.3833(5) 0.4961(2) 0.0293(15) Uani 1 1 d . . . . .
H8J1 H 1.0002 0.4293 0.4786 0.044 Uiso 1 1 calc R U . . .
H8J2 H 0.9309 0.3301 0.4744 0.044 Uiso 1 1 calc R U . . .
H8J3 H 0.9204 0.3951 0.5121 0.044 Uiso 1 1 calc R U . . .
C9JA C 0.1888(7) 0.1256(5) -0.0035(3) 0.042(2) Uani 1 1 d . . . . .
H9J1 H 0.1543 0.0632 -0.0113 0.051 Uiso 1 1 calc R U . . .
H9J2 H 0.1580 0.1428 0.0206 0.051 Uiso 1 1 calc R U . . .
23A' C 0.2883(6) 0.0004(5) 0.8664(3) 0.042(2) Uani 1 1 d . . . . .
H0KA H 0.2414 -0.0572 0.8629 0.051 Uiso 1 1 calc R U . . .
O80 O 0.2396(6) 0.5928(5) 0.7915(3) 0.071(2) Uiso 1 1 d . . . . .
Cl91 Cl 0.4095(6) 0.8741(5) 0.8739(3) 0.076(3) Uiso 0.410(7) 1 d . . P . .
C26A C 0.7744(6) 0.0724(5) 0.8920(2) 0.0291(15) Uani 1 1 d . . . . .
C27 C 1.1088(6) 0.4622(4) 0.5657(3) 0.0328(17) Uani 1 1 d . . . . .
H3K1 H 1.1389 0.5066 0.5468 0.049 Uiso 1 1 calc R U . . .
H3K2 H 1.0641 0.4754 0.5827 0.049 Uiso 1 1 calc R U . . .
H3K3 H 1.1616 0.4590 0.5881 0.049 Uiso 1 1 calc R U . . .
C28' C 0.5361(6) -0.1515(5) 0.7582(3) 0.0348(17) Uani 1 1 d . . . . .
H4K1 H 0.4820 -0.1856 0.7738 0.052 Uiso 1 1 calc R U . . .
H4K2 H 0.5535 -0.1889 0.7387 0.052 Uiso 1 1 calc R U . . .
H4K3 H 0.5948 -0.1138 0.7819 0.052 Uiso 1 1 calc R U . . .
C6A C 0.7174(6) 0.4904(5) 0.6867(3) 0.0328(16) Uani 1 1 d . . . . .
H5KA H 0.7199 0.5254 0.6633 0.039 Uiso 1 1 calc R U . . .
C29' C 0.4074(5) -0.1581(6) 0.6891(3) 0.042(2) Uani 1 1 d . . . . .
H6K1 H 0.3522 -0.1901 0.7046 0.063 Uiso 1 1 calc R U . . .
H6K2 H 0.3874 -0.1247 0.6684 0.063 Uiso 1 1 calc R U . . .
H6K3 H 0.4242 -0.1973 0.6707 0.063 Uiso 1 1 calc R U . . .
C3A' C 1.0429(6) 0.3197(5) 0.9402(3) 0.0361(17) Uani 1 1 d . . . . .
H7KA H 1.0879 0.3041 0.9586 0.043 Uiso 1 1 calc R U . . .
C29 C 1.1190(6) 0.3535(5) 0.5064(3) 0.0373(18) Uani 1 1 d . . . . .
H8K1 H 1.1514 0.3983 0.4881 0.056 Uiso 1 1 calc R U . . .
H8K2 H 1.1702 0.3484 0.5290 0.056 Uiso 1 1 calc R U . . .
H8K3 H 1.0801 0.2998 0.4854 0.056 Uiso 1 1 calc R U . . .
24A' C 0.3430(7) 0.0441(6) 0.9102(3) 0.045(2) Uani 1 1 d . . . . .
H9KA H 0.3321 0.0162 0.9369 0.055 Uiso 1 1 calc R U . . .
C2A C 0.9370(6) 0.6339(5) 0.7817(3) 0.0370(18) Uani 1 1 d . . . . .
H0LA H 0.9902 0.6893 0.7882 0.044 Uiso 1 1 calc R U . . .
C2A' C 1.0318(6) 0.3083(6) 0.8921(3) 0.043(2) Uani 1 1 d . . . . .
H1LA H 1.0677 0.2838 0.8773 0.052 Uiso 1 1 calc R U . . .
O70 O 0.2342 0.4364 0.7910 0.086 Uiso 1 1 d D . . . .
C27' C 0.4716(6) -0.0390(5) 0.7577(3) 0.0391(19) Uani 1 1 d . . . . .
H2L1 H 0.4153 -0.0736 0.7719 0.059 Uiso 1 1 calc R U . . .
H2L2 H 0.5289 -0.0029 0.7824 0.059 Uiso 1 1 calc R U . . .
H2L3 H 0.4523 -0.0036 0.7382 0.059 Uiso 1 1 calc R U . . .
O50 O 0.5479(8) 0.3304(7) 0.5015(4) 0.098(3) Uiso 1 1 d . . . . .
C4LA C 0.5250(7) 0.6434(6) 0.8078(4) 0.052(2) Uani 1 1 d . . . . .
H4L1 H 0.4888 0.6270 0.8335 0.078 Uiso 1 1 calc R U . . .
H4L2 H 0.5267 0.6969 0.7999 0.078 Uiso 1 1 calc R U . . .
H4L3 H 0.4909 0.5994 0.7804 0.078 Uiso 1 1 calc R U . . .
C28A C 0.8485(7) 0.0915(6) 0.9387(3) 0.045(2) Uani 1 1 d . . . . .
H5L1 H 0.9079 0.1448 0.9397 0.068 Uiso 1 1 calc R U . . .
H5L2 H 0.8161 0.0962 0.9650 0.068 Uiso 1 1 calc R U . . .
H5L3 H 0.8685 0.0456 0.9410 0.068 Uiso 1 1 calc R U . . .
C27A C 0.6813(7) -0.0124(5) 0.8915(3) 0.046(2) Uani 1 1 d . . . . .
H6L1 H 0.6334 -0.0257 0.8622 0.069 Uiso 1 1 calc R U . . .
H6L2 H 0.7021 -0.0578 0.8941 0.069 Uiso 1 1 calc R U . . .
H6L3 H 0.6497 -0.0072 0.9180 0.069 Uiso 1 1 calc R U . . .
C40 C -0.2713(7) 0.6863(5) 0.5982(3) 0.043(2) Uani 1 1 d . . . . .
H7L1 H -0.1977 0.7077 0.6031 0.052 Uiso 1 1 calc R U . . .
H7L2 H -0.2900 0.7233 0.5793 0.052 Uiso 1 1 calc R U . . .
C29A C 0.8240(8) 0.0610(6) 0.8499(3) 0.047(2) Uani 1 1 d . . . . .
H8L1 H 0.7769 0.0490 0.8205 0.070 Uiso 1 1 calc R U . . .
H8L2 H 0.8846 0.1130 0.8502 0.070 Uiso 1 1 calc R U . . .
H8L3 H 0.8417 0.0139 0.8527 0.070 Uiso 1 1 calc R U . . .
29A' C 0.6845(7) 0.7248(6) 0.8664(3) 0.047(2) Uani 1 1 d . . . . .
H9L1 H 0.6471 0.7073 0.8917 0.071 Uiso 1 1 calc R U . . .
H9L2 H 0.7536 0.7340 0.8768 0.071 Uiso 1 1 calc R U . . .
H9L3 H 0.6841 0.7773 0.8580 0.071 Uiso 1 1 calc R U . . .
C60 C 0.3417(7) 0.4115(6) 0.6743(4) 0.056(3) Uani 1 1 d . . . . .
H0M1 H 0.3658 0.3900 0.7014 0.067 Uiso 1 1 calc R U . . .
H0M2 H 0.2866 0.4239 0.6820 0.067 Uiso 1 1 calc R U . . .
C53 C 0.6346(9) 0.3444(7) 0.4338(4) 0.071(3) Uani 1 1 d . . . . .
H1M1 H 0.6317 0.3620 0.4028 0.106 Uiso 1 1 calc R U . . .
H1M2 H 0.7004 0.3803 0.4533 0.106 Uiso 1 1 calc R U . . .
H1M3 H 0.6237 0.2854 0.4306 0.106 Uiso 1 1 calc R U . . .
28A' C 0.6916(10) 0.6802(7) 0.7828(4) 0.073(4) Uani 1 1 d . . . . .
27A' H 0.6593 0.6352 0.7558 0.109 Uiso 1 1 calc R U . . .
H2M2 H 0.6913 0.7325 0.7740 0.109 Uiso 1 1 calc R U . . .
H2M3 H 0.7608 0.6892 0.7928 0.109 Uiso 1 1 calc R U . . .
C83 C 0.2636(10) 0.5991(9) 0.7126(5) 0.080(4) Uiso 1 1 d . . . . .
H01A H 0.2670 0.6294 0.6856 0.119 Uiso 1 1 calc R U . . .
H01B H 0.3273 0.5967 0.7222 0.119 Uiso 1 1 calc R U . . .
H01C H 0.2096 0.5416 0.7040 0.119 Uiso 1 1 calc R U . . .
C82 C 0.2436(10) 0.6439(9) 0.7516(4) 0.077(3) Uiso 1 1 d . . . . .
H4M1 H 0.1793 0.6467 0.7426 0.093 Uiso 1 1 calc R U . . .
H4M2 H 0.2976 0.7021 0.7609 0.093 Uiso 1 1 calc R U . . .
C50 C 0.4503(13) 0.2562(11) 0.5572(6) 0.112(5) Uiso 1 1 d . . . . .
H02A H 0.3968 0.2567 0.5727 0.168 Uiso 1 1 calc R U . . .
H02B H 0.4279 0.2004 0.5388 0.168 Uiso 1 1 calc R U . . .
H02C H 0.5096 0.2682 0.5809 0.168 Uiso 1 1 calc R U . . .
C52 C 0.5528(12) 0.3532(11) 0.4570(6) 0.103(5) Uiso 1 1 d . . . . .
H52A H 0.5636 0.4128 0.4590 0.124 Uiso 1 1 calc R U . . .
H52B H 0.4872 0.3181 0.4364 0.124 Uiso 1 1 calc R U . . .
C80 C 0.2051(13) 0.5627(10) 0.8711(6) 0.107(5) Uiso 1 1 d . . . . .
H0A H 0.1969 0.5852 0.9011 0.161 Uiso 1 1 calc R U . . .
H0B H 0.1436 0.5124 0.8567 0.161 Uiso 1 1 calc R U . . .
H0C H 0.2609 0.5475 0.8763 0.161 Uiso 1 1 calc R U . . .
C81 C 0.2286(12) 0.6348(10) 0.8363(5) 0.094(4) Uiso 1 1 d . . . . .
H1A H 0.1728 0.6508 0.8303 0.113 Uiso 1 1 calc R U . . .
H1B H 0.2909 0.6861 0.8500 0.113 Uiso 1 1 calc R U . . .
C90 C 0.3772(19) 0.8573(16) 0.9268(8) 0.054(6) Uiso 0.410(7) 1 d . . P . .
H90A H 0.3769 0.8034 0.9342 0.065 Uiso 0.410(7) 1 calc R U P . .
H90B H 0.3086 0.8521 0.9255 0.065 Uiso 0.410(7) 1 calc R U P . .
C51 C 0.4773(15) 0.3255(13) 0.5240(7) 0.130(6) Uiso 1 1 d . . . . .
H51A H 0.4164 0.3136 0.5008 0.156 Uiso 1 1 calc R U . . .
H51B H 0.4979 0.3812 0.5429 0.156 Uiso 1 1 calc R U . . .
H70B H 0.283(7) 0.430(6) 0.781(3) 0.050 Uiso 1 1 d D U . . .
H70A H 0.171(7) 0.417(6) 0.796(3) 0.050 Uiso 1 1 d D U . . .

loop_
_atom_site_aniso_label
_atom_site_aniso_U_11
_atom_site_aniso_U_22
_atom_site_aniso_U_33
_atom_site_aniso_U_23
_atom_site_aniso_U_13
_atom_site_aniso_U_12
Sb1 0.0225(2) 0.0226(2) 0.0346(3) 0.00887(18) 0.00667(18) 0.00656(18)
Sb2 0.0338(3) 0.0405(3) 0.0333(3) 0.0116(2) 0.0015(2) 0.0040(2)
Co2 0.0144(4) 0.0171(4) 0.0129(4) 0.0033(3) 0.0034(3) 0.0075(3)
Co1 0.0152(4) 0.0174(4) 0.0160(4) 0.0011(3) 0.0015(3) 0.0068(3)
Co2A 0.0155(4) 0.0217(4) 0.0167(4) 0.0025(3) 0.0031(3) 0.0089(3)
Co1A 0.0188(4) 0.0262(5) 0.0150(4) 0.0033(3) 0.0037(3) 0.0101(4)
Cl41 0.0571(13) 0.0461(12) 0.0463(12) 0.0045(9) 0.0077(10) 0.0290(11)
Cl40 0.0737(16) 0.0373(11) 0.0397(11) 0.0073(9) 0.0061(10) 0.0205(11)
Cl3A 0.0643(15) 0.0630(15) 0.0362(11) 0.0087(10) 0.0110(10) 0.0281(12)
Cl4A 0.097(2) 0.0712(17) 0.0370(12) 0.0179(11) 0.0061(12) 0.0449(16)
Cl60 0.0572(16) 0.078(2) 0.080(2) -0.0069(15) 0.0076(14) 0.0238(15)
Cl61 0.075(2) 0.0617(19) 0.115(3) 0.0323(18) 0.0110(19) 0.0110(16)
O4 0.019(2) 0.031(3) 0.017(2) 0.0003(18) 0.0035(17) 0.009(2)
O2 0.026(2) 0.026(2) 0.011(2) 0.0022(16) -0.0002(16) 0.010(2)
O2A 0.020(2) 0.027(2) 0.017(2) 0.0048(17) -0.0033(17) 0.0066(19)
O4A 0.027(2) 0.033(3) 0.023(2) -0.0080(19) -0.0002(18) 0.018(2)
O3 0.023(2) 0.022(2) 0.023(2) 0.0032(18) 0.0017(18) 0.0052(19)
O1 0.022(2) 0.019(2) 0.025(2) -0.0003(18) 0.0015(18) 0.0053(19)
F3 0.058(3) 0.053(3) 0.031(2) 0.000(2) 0.014(2) 0.024(3)
N2 0.016(2) 0.017(2) 0.016(2) 0.0010(18) -0.0001(18) 0.007(2)
N1 0.019(2) 0.018(2) 0.011(2) 0.0040(18) 0.0061(18) 0.009(2)
N10 0.016(2) 0.020(3) 0.013(2) 0.0019(18) 0.0029(18) 0.007(2)
O3A 0.036(3) 0.031(3) 0.027(3) 0.008(2) 0.001(2) 0.018(2)
N7 0.019(3) 0.017(2) 0.018(2) 0.0019(19) 0.0024(19) 0.010(2)
N6 0.016(2) 0.019(3) 0.014(2) 0.0051(19) 0.0036(18) 0.008(2)
F4 0.051(3) 0.047(3) 0.050(3) -0.014(2) 0.019(3) -0.020(3)
F12 0.060(3) 0.057(3) 0.031(3) 0.009(2) 0.008(2) 0.007(3)
N2A 0.022(3) 0.024(3) 0.016(2) 0.006(2) 0.006(2) 0.011(2)
N8 0.023(3) 0.021(3) 0.017(2) 0.0053(19) 0.005(2) 0.014(2)
O1A 0.050(3) 0.053(3) 0.014(2) 0.011(2) 0.011(2) 0.036(3)
N9A 0.020(3) 0.022(3) 0.019(3) 0.004(2) 0.007(2) 0.010(2)
N5 0.019(2) 0.021(3) 0.015(2) 0.0047(19) 0.0039(19) 0.010(2)
N10A 0.018(3) 0.022(3) 0.023(3) 0.000(2) 0.006(2) 0.007(2)
N3 0.018(3) 0.021(3) 0.020(3) 0.004(2) 0.005(2) 0.012(2)
F5 0.067(4) 0.080(4) 0.054(3) 0.042(3) 0.036(3) 0.037(3)
N1A 0.017(2) 0.022(3) 0.014(2) 0.0047(19) 0.0027(18) 0.011(2)
F1 0.108(5) 0.093(5) 0.070(4) 0.055(3) 0.056(4) 0.088(4)
N4A 0.017(2) 0.024(3) 0.015(2) 0.003(2) 0.0052(19) 0.008(2)
N9 0.018(2) 0.026(3) 0.013(2) 0.0070(19) 0.0047(19) 0.012(2)
N6A 0.016(2) 0.022(3) 0.018(2) 0.001(2) 0.0035(19) 0.010(2)
F2 0.073(4) 0.075(4) 0.084(4) 0.028(3) 0.016(3) 0.060(4)
N7A 0.022(3) 0.023(3) 0.021(3) 0.000(2) 0.002(2) 0.011(2)
N8A 0.022(3) 0.023(3) 0.022(3) 0.001(2) 0.005(2) 0.010(2)
N4 0.017(3) 0.018(3) 0.022(3) 0.003(2) 0.002(2) 0.008(2)
F6 0.032(3) 0.051(4) 0.102(5) 0.007(3) -0.007(3) -0.010(3)
N3A 0.025(3) 0.030(3) 0.018(3) 0.005(2) 0.008(2) 0.010(2)
N5A 0.016(2) 0.031(3) 0.021(3) 0.000(2) 0.002(2) 0.011(2)
F11 0.060(4) 0.043(3) 0.075(4) 0.004(3) 0.019(3) 0.000(3)
F10 0.055(4) 0.119(6) 0.047(3) 0.020(3) 0.020(3) 0.024(4)
C11 0.018(3) 0.017(3) 0.013(3) 0.002(2) 0.005(2) 0.009(2)
C17 0.015(3) 0.026(3) 0.015(3) 0.003(2) 0.002(2) 0.011(2)
C15 0.010(3) 0.020(3) 0.018(3) 0.001(2) 0.002(2) 0.004(2)
C21 0.016(3) 0.028(3) 0.013(3) 0.007(2) 0.005(2) 0.011(3)
C16' 0.020(3) 0.017(3) 0.016(3) 0.008(2) 0.000(2) 0.009(2)
C16 0.014(3) 0.018(3) 0.018(3) 0.001(2) 0.003(2) 0.006(2)
C10 0.017(3) 0.021(3) 0.017(3) 0.007(2) 0.002(2) 0.011(2)
C10' 0.016(3) 0.021(3) 0.017(3) 0.006(2) 0.008(2) 0.010(2)
C15' 0.021(3) 0.017(3) 0.018(3) 0.007(2) 0.006(2) 0.009(2)
C8 0.021(3) 0.023(3) 0.016(3) 0.003(2) -0.001(2) 0.009(3)
C14 0.020(3) 0.021(3) 0.016(3) 0.003(2) 0.006(2) 0.005(3)
C9' 0.016(3) 0.017(3) 0.021(3) 0.000(2) 0.005(2) 0.008(2)
C9 0.019(3) 0.017(3) 0.014(3) 0.005(2) 0.001(2) 0.006(2)
C11' 0.022(3) 0.022(3) 0.012(3) 0.010(2) 0.004(2) 0.014(3)
C21' 0.028(3) 0.017(3) 0.016(3) 0.007(2) 0.006(2) 0.015(3)
C10A 0.022(3) 0.030(3) 0.016(3) 0.005(2) 0.007(2) 0.019(3)
C17' 0.025(3) 0.020(3) 0.016(3) 0.009(2) 0.006(2) 0.015(3)
C5 0.017(3) 0.020(3) 0.015(3) 0.005(2) 0.001(2) 0.007(2)
11A' 0.015(3) 0.023(3) 0.020(3) 0.002(2) 0.006(2) 0.008(2)
C13 0.017(3) 0.021(3) 0.024(3) 0.008(2) 0.006(2) 0.007(2)
C25' 0.020(3) 0.031(4) 0.020(3) 0.009(3) 0.004(2) 0.015(3)
C14A 0.025(3) 0.029(3) 0.017(3) 0.009(2) 0.005(2) 0.013(3)
F7 0.063(4) 0.087(5) 0.110(6) 0.052(4) 0.017(4) 0.039(4)
F8 0.048(4) 0.134(8) 0.092(6) 0.072(5) 0.020(4) 0.050(5)
C12 0.018(3) 0.020(3) 0.018(3) 0.006(2) 0.006(2) 0.009(2)
C16A 0.021(3) 0.030(4) 0.019(3) 0.006(3) 0.005(2) 0.011(3)
12A' 0.022(3) 0.021(3) 0.025(3) 0.002(2) 0.006(3) 0.008(3)
10A' 0.016(3) 0.023(3) 0.021(3) 0.003(2) 0.005(2) 0.006(2)
17A' 0.018(3) 0.030(4) 0.024(3) -0.001(3) 0.002(2) 0.015(3)
C15A 0.020(3) 0.025(3) 0.017(3) 0.006(2) 0.008(2) 0.013(3)
C5A' 0.014(3) 0.025(3) 0.022(3) 0.003(2) 0.004(2) 0.004(2)
C11A 0.015(3) 0.019(3) 0.014(3) 0.006(2) 0.003(2) 0.008(2)
C9A' 0.020(3) 0.023(3) 0.018(3) 0.005(2) 0.004(2) 0.008(3)
C21A 0.014(3) 0.022(3) 0.024(3) 0.002(2) 0.006(2) 0.005(2)
C1' 0.022(3) 0.025(3) 0.027(3) 0.005(3) 0.003(3) 0.009(3)
C1A 0.029(4) 0.031(4) 0.026(3) 0.000(3) 0.008(3) 0.009(3)
C5' 0.017(3) 0.020(3) 0.017(3) 0.003(2) 0.005(2) 0.009(2)
15A' 0.021(3) 0.030(4) 0.021(3) 0.006(3) 0.003(2) 0.015(3)
C13A 0.017(3) 0.028(3) 0.020(3) 0.005(2) 0.002(2) 0.009(3)
C9A 0.026(3) 0.024(3) 0.020(3) 0.006(2) 0.009(2) 0.017(3)
C25 0.029(3) 0.027(3) 0.019(3) 0.006(2) 0.004(2) 0.016(3)
C17A 0.017(3) 0.021(3) 0.021(3) 0.003(2) 0.006(2) 0.008(2)
C12' 0.024(3) 0.024(3) 0.019(3) 0.007(2) 0.007(2) 0.013(3)
C4 0.015(3) 0.028(3) 0.021(3) 0.012(2) 0.000(2) 0.008(3)
C22' 0.031(3) 0.025(3) 0.020(3) 0.008(2) 0.008(3) 0.020(3)
C19' 0.036(4) 0.023(3) 0.017(3) 0.003(2) 0.007(3) 0.017(3)
C25A 0.021(3) 0.034(4) 0.030(4) -0.003(3) 0.001(3) 0.015(3)
C18 0.025(3) 0.027(3) 0.022(3) 0.004(3) 0.006(3) 0.011(3)
21A' 0.017(3) 0.025(3) 0.024(3) -0.002(2) 0.005(2) 0.008(3)
C5A 0.025(3) 0.022(3) 0.022(3) 0.007(2) 0.008(2) 0.012(3)
C24' 0.017(3) 0.031(4) 0.028(3) 0.006(3) 0.005(2) 0.013(3)
C22 0.022(3) 0.034(4) 0.019(3) 0.006(3) 0.004(2) 0.015(3)
C6 0.013(3) 0.028(4) 0.027(3) 0.011(3) -0.001(2) 0.002(3)
C26' 0.021(3) 0.026(3) 0.032(4) 0.013(3) 0.009(3) 0.012(3)
C13' 0.020(3) 0.024(3) 0.024(3) 0.011(2) 0.005(2) 0.012(3)
16A' 0.019(3) 0.033(4) 0.022(3) 0.005(3) 0.002(2) 0.014(3)
C18' 0.028(3) 0.022(3) 0.018(3) 0.003(2) 0.002(2) 0.013(3)
C8' 0.025(3) 0.026(3) 0.017(3) 0.000(2) 0.003(2) 0.009(3)
C14' 0.020(3) 0.020(3) 0.026(3) 0.005(2) 0.004(2) 0.010(3)
C2' 0.031(4) 0.024(3) 0.027(3) 0.010(3) 0.004(3) 0.014(3)
C1 0.023(3) 0.035(4) 0.025(3) 0.003(3) 0.006(3) 0.017(3)
C24 0.035(4) 0.026(4) 0.025(3) 0.012(3) 0.007(3) 0.018(3)
C7' 0.025(3) 0.023(3) 0.030(4) -0.007(3) 0.000(3) 0.005(3)
C22A 0.021(3) 0.021(3) 0.035(4) 0.001(3) 0.009(3) 0.007(3)
C23' 0.028(3) 0.038(4) 0.022(3) 0.011(3) 0.011(3) 0.022(3)
C26 0.024(3) 0.020(3) 0.021(3) 0.005(2) 0.006(2) 0.010(3)
C8A 0.030(4) 0.024(3) 0.026(3) 0.007(3) 0.004(3) 0.014(3)
C20' 0.037(4) 0.036(4) 0.018(3) 0.007(3) 0.010(3) 0.025(3)
C4' 0.023(3) 0.018(3) 0.024(3) 0.003(2) 0.004(2) 0.008(3)
C12A 0.026(3) 0.026(3) 0.019(3) 0.002(2) 0.007(2) 0.016(3)
C23 0.037(4) 0.034(4) 0.021(3) 0.014(3) 0.006(3) 0.022(3)
19A' 0.019(3) 0.035(4) 0.032(4) -0.007(3) -0.001(3) 0.012(3)
18A' 0.020(3) 0.033(4) 0.026(3) -0.001(3) -0.001(3) 0.011(3)
C20 0.030(4) 0.041(4) 0.013(3) 0.009(3) 0.003(2) 0.021(3)
25A' 0.030(4) 0.032(4) 0.027(4) 0.006(3) 0.012(3) 0.006(3)
22A' 0.020(3) 0.032(4) 0.029(4) 0.002(3) 0.007(3) 0.007(3)
C20A 0.025(3) 0.025(3) 0.034(4) -0.001(3) 0.011(3) 0.011(3)
C1A' 0.030(4) 0.052(5) 0.025(4) -0.003(3) 0.003(3) 0.026(4)
C19 0.030(4) 0.037(4) 0.016(3) 0.005(3) 0.003(3) 0.016(3)
C7 0.024(3) 0.021(3) 0.029(4) 0.003(3) -0.002(3) 0.005(3)
26A' 0.040(4) 0.026(4) 0.035(4) 0.011(3) 0.010(3) 0.020(3)
20A' 0.017(3) 0.033(4) 0.038(4) -0.009(3) 0.007(3) 0.002(3)
C24A 0.018(3) 0.039(4) 0.035(4) -0.005(3) -0.001(3) 0.018(3)
14A' 0.026(3) 0.029(4) 0.026(3) 0.007(3) 0.004(3) 0.016(3)
C2 0.020(3) 0.040(4) 0.028(3) 0.013(3) 0.009(3) 0.016(3)
C8A' 0.030(4) 0.032(4) 0.022(3) 0.002(3) 0.006(3) 0.012(3)
C3 0.015(3) 0.035(4) 0.027(3) 0.013(3) 0.005(2) 0.007(3)
C3' 0.034(4) 0.020(3) 0.033(4) 0.008(3) 0.009(3) 0.010(3)
C7A' 0.034(4) 0.037(4) 0.022(3) 0.008(3) 0.003(3) 0.015(3)
C4A' 0.018(3) 0.030(4) 0.030(4) 0.004(3) 0.001(3) 0.009(3)
C4A 0.036(4) 0.031(4) 0.020(3) 0.006(3) 0.011(3) 0.018(3)
C6' 0.030(4) 0.020(3) 0.033(4) 0.000(3) 0.002(3) 0.006(3)
C23A 0.014(3) 0.034(4) 0.038(4) -0.001(3) 0.006(3) 0.010(3)
C6A' 0.028(4) 0.035(4) 0.027(4) 0.006(3) -0.003(3) 0.011(3)
C18A 0.026(3) 0.030(4) 0.020(3) 0.003(3) 0.007(3) 0.013(3)
C19A 0.031(4) 0.030(4) 0.022(3) 0.004(3) 0.014(3) 0.011(3)
C7A 0.044(4) 0.041(4) 0.018(3) 0.008(3) 0.002(3) 0.025(4)
13A' 0.030(4) 0.026(3) 0.030(4) 0.010(3) 0.010(3) 0.017(3)
C3A 0.044(4) 0.033(4) 0.031(4) 0.015(3) 0.020(3) 0.018(3)
C28 0.031(4) 0.028(4) 0.029(4) 0.012(3) 0.003(3) 0.013(3)
C9JA 0.054(5) 0.035(4) 0.032(4) 0.013(3) 0.014(4) 0.011(4)
23A' 0.040(4) 0.026(4) 0.043(5) 0.001(3) 0.017(4) -0.005(3)
C26A 0.037(4) 0.044(4) 0.023(3) 0.014(3) 0.005(3) 0.032(4)
C27 0.037(4) 0.021(3) 0.032(4) 0.010(3) -0.002(3) 0.005(3)
C28' 0.032(4) 0.038(4) 0.040(4) 0.022(3) 0.015(3) 0.014(3)
C6A 0.047(5) 0.034(4) 0.027(4) 0.013(3) 0.008(3) 0.025(4)
C29' 0.018(3) 0.052(5) 0.045(5) 0.020(4) 0.005(3) 0.003(3)
C3A' 0.026(4) 0.043(5) 0.038(4) 0.000(3) -0.002(3) 0.018(3)
C29 0.042(4) 0.033(4) 0.047(5) 0.021(3) 0.028(4) 0.018(4)
24A' 0.053(5) 0.042(5) 0.029(4) 0.008(3) 0.017(4) 0.006(4)
C2A 0.037(4) 0.028(4) 0.041(4) 0.007(3) 0.018(3) 0.006(3)
C2A' 0.032(4) 0.067(6) 0.043(5) -0.006(4) 0.008(3) 0.034(4)
C27' 0.036(4) 0.038(4) 0.057(5) 0.023(4) 0.030(4) 0.021(4)
C4LA 0.055(6) 0.042(5) 0.068(6) 0.015(4) 0.004(5) 0.030(5)
C28A 0.056(5) 0.056(6) 0.039(5) 0.009(4) 0.002(4) 0.041(5)
C27A 0.062(6) 0.034(4) 0.051(5) 0.019(4) 0.013(4) 0.028(4)
C40 0.043(5) 0.034(4) 0.052(5) 0.011(4) 0.009(4) 0.016(4)
C29A 0.067(6) 0.063(6) 0.044(5) 0.021(4) 0.024(4) 0.053(5)
29A' 0.051(5) 0.035(5) 0.061(6) 0.009(4) 0.010(4) 0.024(4)
C60 0.047(5) 0.052(6) 0.061(6) 0.019(5) -0.003(4) 0.016(5)
C53 0.080(8) 0.048(6) 0.065(7) 0.028(5) 0.017(6) 0.005(6)
28A' 0.120(10) 0.053(6) 0.080(8) 0.039(6) 0.070(8) 0.051(7)

loop_
_atom_type_symbol
_atom_type_description
_atom_type_scat_dispersion_real
_atom_type_scat_dispersion_imag
_atom_type_scat_source
C C 0.0033 0.0016 'International Tables Vol C Tables 4.2.6.8 and 6.1.1.4'
H H 0.0000 0.0000 'International Tables Vol C Tables 4.2.6.8 and 6.1.1.4'
N N 0.0061 0.0033 'International Tables Vol C Tables 4.2.6.8 and 6.1.1.4'
O O 0.0106 0.0060 'International Tables Vol C Tables 4.2.6.8 and 6.1.1.4'
F F 0.0171 0.0103 'International Tables Vol C Tables 4.2.6.8 and 6.1.1.4'
Cl Cl 0.1484 0.1585 'International Tables Vol C Tables 4.2.6.8 and 6.1.1.4'
Co Co 0.3494 0.9721 'International Tables Vol C Tables 4.2.6.8 and 6.1.1.4'
Sb Sb -0.5866 1.5461 'International Tables Vol C Tables 4.2.6.8 and 6.1.1.4'

loop_
_geom_angle_atom_site_label_1
_geom_angle_atom_site_label_2
_geom_angle_atom_site_label_3
_geom_angle
_geom_angle_site_symmetry_1
_geom_angle_site_symmetry_3
_geom_angle_publ_flag
F4 Sb1 F1 91.1(3) . . ?
F4 Sb1 F2 91.4(3) . . ?
F1 Sb1 F2 177.6(3) . . ?
F4 Sb1 F6 179.7(3) . . ?
F1 Sb1 F6 89.2(3) . . ?
F2 Sb1 F6 88.4(3) . . ?
F4 Sb1 F3 89.0(2) . . ?
F1 Sb1 F3 89.8(2) . . ?
F2 Sb1 F3 90.5(3) . . ?
F6 Sb1 F3 90.9(3) . . ?
F4 Sb1 F5 90.3(3) . . ?
F1 Sb1 F5 89.8(2) . . ?
F2 Sb1 F5 89.9(3) . . ?
F6 Sb1 F5 89.8(3) . . ?
F3 Sb1 F5 179.2(3) . . ?
F8 Sb2 F10 90.1(3) . . ?
F8 Sb2 F11 92.8(4) . . ?
F10 Sb2 F11 87.5(3) . . ?
F8 Sb2 F7 175.3(4) . . ?
F10 Sb2 F7 89.2(3) . . ?
F11 Sb2 F7 91.8(3) . . ?
F8 Sb2 F12 90.4(3) . . ?
F10 Sb2 F12 178.2(3) . . ?
F11 Sb2 F12 90.8(2) . . ?
F7 Sb2 F12 90.5(3) . . ?
F8 Sb2 F9 87.8(4) . . ?
F10 Sb2 F9 92.2(3) . . ?
F11 Sb2 F9 179.3(3) . . ?
F7 Sb2 F9 87.5(3) . . ?
F12 Sb2 F9 89.5(3) . . ?
N7 Co2 N10 176.2(2) . . ?
N7 Co2 N9 94.3(2) . . ?
N10 Co2 N9 83.5(2) . . ?
N7 Co2 N8 83.6(2) . . ?
N10 Co2 N8 93.2(2) . . ?
N9 Co2 N8 88.9(2) . . ?
N7 Co2 N1 99.1(2) . . ?
N10 Co2 N1 82.9(2) . . ?
N9 Co2 N1 165.8(2) . . ?
N8 Co2 N1 87.8(2) . . ?
N7 Co2 N6 82.2(2) . . ?
N10 Co2 N6 100.8(2) . . ?
N9 Co2 N6 86.8(2) . . ?
N8 Co2 N6 164.8(2) . . ?
N1 Co2 N6 99.7(2) . . ?
N5 Co1 N2 131.7(2) . . ?
N5 Co1 N3 120.1(2) . . ?
N2 Co1 N3 82.9(2) . . ?
N5 Co1 N4 82.8(2) . . ?
N2 Co1 N4 122.9(2) . . ?
N3 Co1 N4 121.8(2) . . ?
N9A Co2A N7A 176.0(2) . . ?
N9A Co2A N8A 93.3(2) . . ?
N7A Co2A N8A 83.5(2) . . ?
N9A Co2A N10A 83.4(2) . . ?
N7A Co2A N10A 94.2(2) . . ?
N8A Co2A N10A 90.1(2) . . ?
N9A Co2A N1A 82.5(2) . . ?
N7A Co2A N1A 99.6(2) . . ?
N8A Co2A N1A 87.3(2) . . ?
N10A Co2A N1A 165.5(2) . . ?
N9A Co2A N6A 101.0(2) . . ?
N7A Co2A N6A 82.1(2) . . ?
N8A Co2A N6A 164.7(2) . . ?
N10A Co2A N6A 86.1(2) . . ?
N1A Co2A N6A 99.9(2) . . ?
N2A Co1A N4A 132.3(2) . . ?
N2A Co1A N5A 120.9(2) . . ?
N4A Co1A N5A 83.3(2) . . ?
N2A Co1A N3A 83.2(2) . . ?
N4A Co1A N3A 121.3(2) . . ?
N5A Co1A N3A 120.9(2) . . ?
C10 N2 C9 121.5(5) . . ?
C10 N2 Co1 125.0(4) . . ?
C9 N2 Co1 113.3(4) . . ?
C11 N1 C15 117.3(5) . . ?
C11 N1 Co2 131.2(4) . . ?
C15 N1 Co2 110.2(4) . . ?
C16 N10 C17 124.9(5) . . ?
C16 N10 Co2 116.3(4) . . ?
C17 N10 Co2 115.1(4) . . ?
C16' N7 C17' 124.0(5) . . ?
C16' N7 Co2 117.4(4) . . ?
C17' N7 Co2 114.9(4) . . ?
C11' N6 C15' 117.6(5) . . ?
C11' N6 Co2 130.9(4) . . ?
C15' N6 Co2 110.1(4) . . ?
C10A N2A C9A 122.5(5) . . ?
C10A N2A Co1A 124.4(4) . . ?
C9A N2A Co1A 112.8(4) . . ?
C25' N8 C21' 119.6(5) . . ?
C25' N8 Co2 128.7(4) . . ?
C21' N8 Co2 111.7(4) . . ?
C16A N9A C17A 123.9(5) . . ?
C16A N9A Co2A 117.0(4) . . ?
C17A N9A Co2A 115.7(4) . . ?
C10' N5 C9' 122.7(5) . . ?
C10' N5 Co1 123.4(4) . . ?
C9' N5 Co1 113.5(4) . . ?
C25A N10A C21A 119.0(6) . . ?
C25A N10A Co2A 129.2(5) . . ?
C21A N10A Co2A 111.7(4) . . ?
C1 N3 C5 119.2(5) . . ?
C1 N3 Co1 128.9(5) . . ?
C5 N3 Co1 111.8(4) . . ?
C11A N1A C15A 116.9(5) . . ?
C11A N1A Co2A 131.2(4) . . ?
C15A N1A Co2A 110.6(4) . . ?
10A' N4A C9A' 122.0(5) . . ?
10A' N4A Co1A 125.0(4) . . ?
C9A' N4A Co1A 112.8(4) . . ?
C25 N9 C21 119.4(5) . . ?
C25 N9 Co2 128.7(4) . . ?
C21 N9 Co2 111.9(4) . . ?
11A' N6A 15A' 117.8(6) . . ?
11A' N6A Co2A 130.2(4) . . ?
15A' N6A Co2A 109.9(4) . . ?
16A' N7A 17A' 124.2(6) . . ?
16A' N7A Co2A 117.7(4) . . ?
17A' N7A Co2A 115.0(4) . . ?
25A' N8A 21A' 118.5(6) . . ?
25A' N8A Co2A 129.1(5) . . ?
21A' N8A Co2A 112.4(4) . . ?
C1' N4 C5' 119.2(6) . . ?
C1' N4 Co1 129.8(4) . . ?
C5' N4 Co1 111.0(4) . . ?
C1A N3A C5A 118.5(6) . . ?
C1A N3A Co1A 129.7(5) . . ?
C5A N3A Co1A 111.5(4) . . ?
C1A' N5A C5A' 118.7(6) . . ?
C1A' N5A Co1A 129.6(5) . . ?
C5A' N5A Co1A 111.6(4) . . ?
N1 C11 C12 121.5(5) . . ?
N1 C11 C10 119.6(5) . . ?
C12 C11 C10 118.7(5) . . ?
C18 C17 N10 128.5(6) . . ?
C18 C17 C21 118.8(6) . . ?
N10 C17 C21 112.6(5) . . ?
N1 C15 C14 122.9(5) . . ?
N1 C15 C16 116.3(5) . . ?
C14 C15 C16 120.8(5) . . ?
N9 C21 C22 122.2(6) . . ?
N9 C21 C17 116.8(5) . . ?
C22 C21 C17 121.0(6) . . ?
O1 C16' N7 128.0(6) . . ?
O1 C16' C15' 121.4(5) . . ?
N7 C16' C15' 110.6(5) . . ?
O3 C16 N10 127.5(6) . . ?
O3 C16 C15 122.0(5) . . ?
N10 C16 C15 110.5(5) . . ?
O4 C10 N2 130.2(6) . . ?
O4 C10 C11 119.2(5) . . ?
N2 C10 C11 110.4(5) . . ?
O2 C10' N5 129.6(6) . . ?
O2 C10' C11' 119.7(5) . . ?
N5 C10' C11' 110.7(5) . . ?
N6 C15' C14' 122.9(6) . . ?
N6 C15' C16' 115.3(5) . . ?
C14' C15' C16' 121.8(6) . . ?
C9 C8 C7 120.2(6) . . ?
C9 C8 H9AA 119.9 . . ?
C7 C8 H9AA 119.9 . . ?
C15 C14 C13 120.7(6) . . ?
C15 C14 H0BA 119.6 . . ?
C13 C14 H0BA 119.6 . . ?
C8' C9' N5 127.5(6) . . ?
C8' C9' C5' 117.9(6) . . ?
N5 C9' C5' 114.6(5) . . ?
C8 C9 N2 127.4(6) . . ?
C8 C9 C5 118.2(5) . . ?
N2 C9 C5 114.3(5) . . ?
N6 C11' C12' 121.6(6) . . ?
N6 C11' C10' 120.0(5) . . ?
C12' C11' C10' 118.4(5) . . ?
N8 C21' C17' 116.7(5) . . ?
N8 C21' C22' 121.3(6) . . ?
C17' C21' C22' 121.9(6) . . ?
O2A C10A N2A 129.3(6) . . ?
O2A C10A C11A 119.9(6) . . ?
N2A C10A C11A 110.6(5) . . ?
C18' C17' N7 128.2(6) . . ?
C18' C17' C21' 118.8(6) . . ?
N7 C17' C21' 113.0(5) . . ?
N3 C5 C4 121.3(6) . . ?
N3 C5 C9 117.6(5) . . ?
C4 C5 C9 121.0(6) . . ?
N6A 11A' 12A' 120.7(6) . . ?
N6A 11A' 10A' 120.1(6) . . ?
12A' 11A' 10A' 119.2(6) . . ?
C12 C13 C14 114.7(5) . . ?
C12 C13 C26 123.0(6) . . ?
C14 C13 C26 122.3(6) . . ?
N8 C25' C24' 121.6(6) . . ?
C15A C14A C13A 120.2(6) . . ?
C15A C14A H1CA 119.9 . . ?
C13A C14A H1CA 119.9 . . ?
C13 C12 C11 122.5(6) . . ?
C13 C12 H2CA 118.7 . . ?
C11 C12 H2CA 118.7 . . ?
O1A C16A N9A 128.2(6) . . ?
O1A C16A C15A 121.4(6) . . ?
N9A C16A C15A 110.4(5) . . ?
13A' 12A' 11A' 121.1(6) . . ?
13A' 12A' H4CA 119.4 . . ?
11A' 12A' H4CA 119.4 . . ?
O4A 10A' N4A 129.8(6) . . ?
O4A 10A' 11A' 118.7(6) . . ?
N4A 10A' 11A' 111.3(5) . . ?
18A' 17A' N7A 128.4(6) . . ?
18A' 17A' 21A' 119.1(6) . . ?
N7A 17A' 21A' 112.6(6) . . ?
N1A C15A C14A 123.4(5) . . ?
N1A C15A C16A 115.2(5) . . ?
C14A C15A C16A 121.3(6) . . ?
N5A C5A' C4A' 121.2(6) . . ?
N5A C5A' C9A' 117.6(6) . . ?
C4A' C5A' C9A' 121.1(6) . . ?
N1A C11A C12A 121.7(5) . . ?
N1A C11A C10A 119.5(5) . . ?
C12A C11A C10A 118.6(5) . . ?
C8A' C9A' N4A 127.8(6) . . ?
C8A' C9A' C5A' 117.6(6) . . ?
N4A C9A' C5A' 114.6(5) . . ?
N10A C21A C17A 117.0(6) . . ?
N10A C21A C22A 122.4(6) . . ?
C17A C21A C22A 120.5(6) . . ?
N4 C1' C2' 123.4(6) . . ?
N4 C1' H2DA 118.3 . . ?
C2' C1' H2DA 118.3 . . ?
N3A C1A C2A 122.4(7) . . ?
N3A C1A H3DA 118.8 . . ?
C2A C1A H3DA 118.8 . . ?
C90 Cl92 Cl92 165.4(10) . 2_677 ?
N4 C5' C4' 120.8(6) . . ?
N4 C5' C9' 117.9(5) . . ?
C4' C5' C9' 121.3(6) . . ?
N6A 15A' 14A' 123.3(6) . . ?
N6A 15A' 16A' 115.9(6) . . ?
14A' 15A' 16A' 120.7(6) . . ?
C14A C13A C12A 115.9(6) . . ?
C14A C13A C26A 122.2(6) . . ?
C12A C13A C26A 121.8(6) . . ?
C8A C9A N2A 127.1(6) . . ?
C8A C9A C5A 117.9(6) . . ?
N2A C9A C5A 114.8(6) . . ?
N9 C25 C24 122.6(6) . . ?
N9 C25 H9DA 118.7 . . ?
C24 C25 H9DA 118.7 . . ?
C18A C17A N9A 127.8(6) . . ?
C18A C17A C21A 120.0(6) . . ?
N9A C17A C21A 112.1(5) . . ?
C11' C12' C13' 121.3(6) . . ?
C11' C12' H1EA 119.4 . . ?
C13' C12' H1EA 119.4 . . ?
C3 C4 C6 124.1(6) . . ?
C3 C4 C5 117.1(6) . . ?
C6 C4 C5 118.7(6) . . ?
C23' C22' C21' 118.6(6) . . ?
C23' C22' C20' 123.5(6) . . ?
C21' C22' C20' 117.9(6) . . ?
C20' C19' C18' 122.5(6) . . ?
C20' C19' H4EA 118.7 . . ?
C18' C19' H4EA 118.7 . . ?
N10A C25A C24A 121.9(6) . . ?
N10A C25A H5EA 119.0 . . ?
C24A C25A H5EA 119.0 . . ?
C17 C18 C19 119.4(7) . . ?
C17 C18 H6EA 120.3 . . ?
C19 C18 H6EA 120.3 . . ?
N8A 21A' 17A' 116.4(6) . . ?
N8A 21A' 22A' 121.5(6) . . ?
17A' 21A' 22A' 122.1(6) . . ?
N3A C5A C4A 121.8(6) . . ?
N3A C5A C9A 117.2(6) . . ?
C4A C5A C9A 121.0(6) . . ?
C23' C24' C25' 120.1(6) . . ?
C23' C24' H9EA 119.9 . . ?
C25' C24' H9EA 119.9 . . ?
C21 C22 C20 118.9(6) . . ?
C21 C22 C23 117.2(6) . . ?
C20 C22 C23 123.9(6) . . ?
C7 C6 C4 119.8(6) . . ?
C7 C6 H1FA 120.1 . . ?
C4 C6 H1FA 120.1 . . ?
C13' C26' C27' 111.5(6) . . ?
C13' C26' C29' 110.9(6) . . ?
C27' C26' C29' 109.1(6) . . ?
C13' C26' C28' 106.4(5) . . ?
C27' C26' C28' 109.6(6) . . ?
C29' C26' C28' 109.3(6) . . ?
C14' C13' C12' 115.3(6) . . ?
C14' C13' C26' 121.5(6) . . ?
C12' C13' C26' 123.2(6) . . ?
O3A 16A' N7A 127.1(6) . . ?
O3A 16A' 15A' 122.3(6) . . ?
N7A 16A' 15A' 110.5(5) . . ?
C17' C18' C19' 119.3(6) . . ?
C17' C18' H5FA 120.4 . . ?
C19' C18' H5FA 120.4 . . ?
C9' C8' C7' 120.6(6) . . ?
C9' C8' H6FA 119.7 . . ?
C7' C8' H6FA 119.7 . . ?
C15' C14' C13' 120.8(6) . . ?
C15' C14' H7FA 119.6 . . ?
C13' C14' H7FA 119.6 . . ?
C3' C2' C1' 118.3(6) . . ?
C3' C2' H8FA 120.9 . . ?
C1' C2' H8FA 120.9 . . ?
N3 C1 C2 122.4(7) . . ?
N3 C1 H9FA 118.8 . . ?
C2 C1 H9FA 118.8 . . ?
C23 C24 C25 119.3(7) . . ?
C23 C24 H0GA 120.4 . . ?
C25 C24 H0GA 120.4 . . ?
C6' C7' C8' 122.3(6) . . ?
C6' C7' H1GA 118.9 . . ?
C8' C7' H1GA 118.9 . . ?
C20A C22A C23A 125.0(6) . . ?
C20A C22A C21A 118.2(6) . . ?
C23A C22A C21A 116.8(6) . . ?
C24' C23' C22' 118.8(6) . . ?
C24' C23' H3GA 120.6 . . ?
C22' C23' H3GA 120.6 . . ?
C13 C26 C27 111.4(5) . . ?
C13 C26 C28 111.0(5) . . ?
C27 C26 C28 108.8(6) . . ?
C13 C26 C29 107.6(5) . . ?
C27 C26 C29 109.8(6) . . ?
C28 C26 C29 108.2(6) . . ?
C9A C8A C7A 120.8(7) . . ?
C9A C8A H5GA 119.6 . . ?
C7A C8A H5GA 119.6 . . ?
C19' C20' C22' 119.4(6) . . ?
C19' C20' H6GA 120.3 . . ?
C22' C20' H6GA 120.3 . . ?
C3' C4' C6' 123.4(6) . . ?
C3' C4' C5' 117.9(6) . . ?
C6' C4' C5' 118.7(6) . . ?
C11A C12A C13A 121.3(6) . . ?
C11A C12A H8GA 119.3 . . ?
C13A C12A H8GA 119.3 . . ?
C24 C23 C22 119.3(6) . . ?
C24 C23 H9GA 120.4 . . ?
C22 C23 H9GA 120.4 . . ?
20A' 19A' 18A' 122.7(7) . . ?
20A' 19A' H0HA 118.6 . . ?
18A' 19A' H0HA 118.6 . . ?
17A' 18A' 19A' 119.0(7) . . ?
17A' 18A' H1HA 120.5 . . ?
19A' 18A' H1HA 120.5 . . ?
C19 C20 C22 119.4(6) . . ?
C19 C20 H2HA 120.3 . . ?
C22 C20 H2HA 120.3 . . ?
N8A 25A' 24A' 121.9(7) . . ?
N8A 25A' H3HA 119.0 . . ?
24A' 25A' H3HA 119.0 . . ?
23A' 22A' 21A' 118.1(6) . . ?
23A' 22A' 20A' 124.1(7) . . ?
21A' 22A' 20A' 117.7(7) . . ?
C19A C20A C22A 120.4(6) . . ?
C19A C20A H5HA 119.8 . . ?
C22A C20A H5HA 119.8 . . ?
N5A C1A' C2A' 123.0(7) . . ?
N5A C1A' H6HA 118.5 . . ?
C2A' C1A' H6HA 118.5 . . ?
C20 C19 C18 122.5(6) . . ?
C20 C19 H7HA 118.8 . . ?
C18 C19 H7HA 118.8 . . ?
C6 C7 C8 122.0(6) . . ?
C6 C7 H8HA 119.0 . . ?
C8 C7 H8HA 119.0 . . ?
28A' 26A' 29A' 110.6(8) . . ?
28A' 26A' 13A' 109.8(7) . . ?
29A' 26A' 13A' 110.6(6) . . ?
28A' 26A' C4LA 109.7(8) . . ?
29A' 26A' C4LA 107.0(7) . . ?
13A' 26A' C4LA 109.1(6) . . ?
19A' 20A' 22A' 119.5(7) . . ?
19A' 20A' H0IA 120.2 . . ?
22A' 20A' H0IA 120.2 . . ?
C23A C24A C25A 120.0(7) . . ?
C23A C24A H1IA 120.0 . . ?
C25A C24A H1IA 120.0 . . ?
15A' 14A' 13A' 119.6(6) . . ?
15A' 14A' H2IA 120.2 . . ?
13A' 14A' H2IA 120.2 . . ?
C3 C2 C1 119.5(6) . . ?
C3 C2 H3IA 120.3 . . ?
C1 C2 H3IA 120.3 . . ?
C9A' C8A' C7A' 121.1(7) . . ?
C9A' C8A' H4IA 119.5 . . ?
C7A' C8A' H4IA 119.5 . . ?
C2 C3 C4 120.5(6) . . ?
C2 C3 H5IA 119.8 . . ?
C4 C3 H5IA 119.8 . . ?
C2' C3' C4' 120.5(6) . . ?
C2' C3' H6IA 119.8 . . ?
C4' C3' H6IA 119.8 . . ?
C6A' C7A' C8A' 122.2(7) . . ?
C6A' C7A' H7IA 118.9 . . ?
C8A' C7A' H7IA 118.9 . . ?
C3A' C4A' C6A' 124.1(7) . . ?
C3A' C4A' C5A' 117.2(6) . . ?
C6A' C4A' C5A' 118.7(6) . . ?
C3A C4A C5A 117.3(6) . . ?
C3A C4A C6A 124.1(7) . . ?
C5A C4A C6A 118.6(7) . . ?
C7' C6' C4' 119.3(6) . . ?
C7' C6' H0JA 120.4 . . ?
C4' C6' H0JA 120.4 . . ?
C24A C23A C22A 119.8(6) . . ?
C24A C23A H1JA 120.1 . . ?
C22A C23A H1JA 120.1 . . ?
C7A' C6A' C4A' 119.1(7) . . ?
C7A' C6A' H2JA 120.4 . . ?
C4A' C6A' H2JA 120.4 . . ?
C17A C18A C19A 118.4(6) . . ?
C17A C18A H3JA 120.8 . . ?
C19A C18A H3JA 120.8 . . ?
C20A C19A C18A 122.4(6) . . ?
C20A C19A H4JA 118.8 . . ?
C18A C19A H4JA 118.8 . . ?
C6A C7A C8A 121.7(7) . . ?
C6A C7A H5JA 119.1 . . ?
C8A C7A H5JA 119.1 . . ?
12A' 13A' 14A' 116.6(6) . . ?
12A' 13A' 26A' 123.9(7) . . ?
14A' 13A' 26A' 119.5(6) . . ?
C2A C3A C4A 120.7(7) . . ?
C2A C3A H7JA 119.6 . . ?
C4A C3A H7JA 119.6 . . ?
C26 C28 H8J1 109.5 . . ?
C26 C28 H8J2 109.5 . . ?
H8J1 C28 H8J2 109.5 . . ?
C26 C28 H8J3 109.5 . . ?
H8J1 C28 H8J3 109.5 . . ?
H8J2 C28 H8J3 109.5 . . ?
Cl4A C9JA Cl3A 111.0(4) . . ?
Cl4A C9JA H9J1 109.4 . . ?
Cl3A C9JA H9J1 109.4 . . ?
Cl4A C9JA H9J2 109.4 . . ?
Cl3A C9JA H9J2 109.4 . . ?
H9J1 C9JA H9J2 108.0 . . ?
24A' 23A' 22A' 118.9(7) . . ?
24A' 23A' H0KA 120.6 . . ?
22A' 23A' H0KA 120.6 . . ?
C82 O80 C81 112.3(10) . . ?
C28A C26A C27A 108.1(7) . . ?
C28A C26A C13A 111.8(6) . . ?
C27A C26A C13A 106.3(6) . . ?
C28A C26A C29A 109.8(7) . . ?
C27A C26A C29A 108.0(7) . . ?
C13A C26A C29A 112.6(6) . . ?
C26 C27 H3K1 109.5 . . ?
C26 C27 H3K2 109.5 . . ?
H3K1 C27 H3K2 109.5 . . ?
C26 C27 H3K3 109.5 . . ?
H3K1 C27 H3K3 109.5 . . ?
H3K2 C27 H3K3 109.5 . . ?
C26' C28' H4K1 109.5 . . ?
C26' C28' H4K2 109.5 . . ?
H4K1 C28' H4K2 109.5 . . ?
C26' C28' H4K3 109.5 . . ?
H4K1 C28' H4K3 109.5 . . ?
H4K2 C28' H4K3 109.5 . . ?
C7A C6A C4A 120.0(7) . . ?
C7A C6A H5KA 120.0 . . ?
C4A C6A H5KA 120.0 . . ?
C26' C29' H6K1 109.5 . . ?
C26' C29' H6K2 109.5 . . ?
H6K1 C29' H6K2 109.5 . . ?
C26' C29' H6K3 109.5 . . ?
H6K1 C29' H6K3 109.5 . . ?
H6K2 C29' H6K3 109.5 . . ?
C2A' C3A' C4A' 120.6(7) . . ?
C2A' C3A' H7KA 119.7 . . ?
C4A' C3A' H7KA 119.7 . . ?
C26 C29 H8K1 109.5 . . ?
C26 C29 H8K2 109.5 . . ?
H8K1 C29 H8K2 109.5 . . ?
C26 C29 H8K3 109.5 . . ?
H8K1 C29 H8K3 109.5 . . ?
H8K2 C29 H8K3 109.5 . . ?
23A' 24A' 25A' 121.0(7) . . ?
23A' 24A' H9KA 119.5 . . ?
25A' 24A' H9KA 119.5 . . ?
C3A C2A C1A 119.1(7) . . ?
C3A C2A H0LA 120.4 . . ?
C1A C2A H0LA 120.4 . . ?
C3A' C2A' C1A' 119.3(7) . . ?
C3A' C2A' H1LA 120.4 . . ?
C1A' C2A' H1LA 120.4 . . ?
H70B O70 H70A 153(8) . . ?
C26' C27' H2L1 109.5 . . ?
C26' C27' H2L2 109.5 . . ?
H2L1 C27' H2L2 109.5 . . ?
C26' C27' H2L3 109.5 . . ?
H2L1 C27' H2L3 109.5 . . ?
H2L2 C27' H2L3 109.5 . . ?
C51 O50 C52 123.9(15) . . ?
26A' C4LA H4L1 109.5 . . ?
26A' C4LA H4L2 109.5 . . ?
H4L1 C4LA H4L2 109.5 . . ?
26A' C4LA H4L3 109.5 . . ?
H4L1 C4LA H4L3 109.5 . . ?
H4L2 C4LA H4L3 109.5 . . ?
C26A C28A H5L1 109.5 . . ?
C26A C28A H5L2 109.5 . . ?
H5L1 C28A H5L2 109.5 . . ?
C26A C28A H5L3 109.5 . . ?
H5L1 C28A H5L3 109.5 . . ?
H5L2 C28A H5L3 109.5 . . ?
C26A C27A H6L1 109.5 . . ?
C26A C27A H6L2 109.5 . . ?
H6L1 C27A H6L2 109.5 . . ?
C26A C27A H6L3 109.5 . . ?
H6L1 C27A H6L3 109.5 . . ?
H6L2 C27A H6L3 109.5 . . ?
Cl40 C40 Cl41 110.7(5) . . ?
Cl40 C40 H7L1 109.5 . . ?
Cl41 C40 H7L1 109.5 . . ?
Cl40 C40 H7L2 109.5 . . ?
Cl41 C40 H7L2 109.5 . . ?
H7L1 C40 H7L2 108.1 . . ?
C26A C29A H8L1 109.5 . . ?
C26A C29A H8L2 109.5 . . ?
H8L1 C29A H8L2 109.5 . . ?
C26A C29A H8L3 109.5 . . ?
H8L1 C29A H8L3 109.5 . . ?
H8L2 C29A H8L3 109.5 . . ?
26A' 29A' H9L1 109.5 . . ?
26A' 29A' H9L2 109.5 . . ?
H9L1 29A' H9L2 109.5 . . ?
26A' 29A' H9L3 109.5 . . ?
H9L1 29A' H9L3 109.5 . . ?
H9L2 29A' H9L3 109.5 . . ?
Cl60 C60 Cl61 112.0(6) . . ?
Cl60 C60 H0M1 109.2 . . ?
Cl61 C60 H0M1 109.2 . . ?
Cl60 C60 H0M2 109.2 . . ?
Cl61 C60 H0M2 109.2 . . ?
H0M1 C60 H0M2 107.9 . . ?
C52 C53 H1M1 109.5 . . ?
C52 C53 H1M2 109.5 . . ?
H1M1 C53 H1M2 109.5 . . ?
C52 C53 H1M3 109.5 . . ?
H1M1 C53 H1M3 109.5 . . ?
H1M2 C53 H1M3 109.5 . . ?
26A' 28A' 27A' 109.5 . . ?
26A' 28A' H2M2 109.5 . . ?
27A' 28A' H2M2 109.5 . . ?
26A' 28A' H2M3 109.5 . . ?
27A' 28A' H2M3 109.5 . . ?
H2M2 28A' H2M3 109.5 . . ?
C82 C83 H01A 109.5 . . ?
C82 C83 H01B 109.5 . . ?
H01A C83 H01B 109.5 . . ?
C82 C83 H01C 109.5 . . ?
H01A C83 H01C 109.5 . . ?
H01B C83 H01C 109.5 . . ?
C83 C82 O80 105.6(11) . . ?
C83 C82 H4M1 110.6 . . ?
O80 C82 H4M1 110.6 . . ?
C83 C82 H4M2 110.6 . . ?
O80 C82 H4M2 110.6 . . ?
H4M1 C82 H4M2 108.7 . . ?
C51 C50 H02A 109.5 . . ?
C51 C50 H02B 109.5 . . ?
H02A C50 H02B 109.5 . . ?
C51 C50 H02C 109.5 . . ?
H02A C50 H02C 109.5 . . ?
H02B C50 H02C 109.5 . . ?
O50 C52 C53 116.0(13) . . ?
O50 C52 H52A 108.3 . . ?
C53 C52 H52A 108.3 . . ?
O50 C52 H52B 108.3 . . ?
C53 C52 H52B 108.3 . . ?
H52A C52 H52B 107.4 . . ?
C81 C80 H0A 109.5 . . ?
C81 C80 H0B 109.5 . . ?
H0A C80 H0B 109.5 . . ?
C81 C80 H0C 109.5 . . ?
H0A C80 H0C 109.5 . . ?
H0B C80 H0C 109.5 . . ?
O80 C81 C80 104.4(12) . . ?
O80 C81 H1A 110.9 . . ?
C80 C81 H1A 110.9 . . ?
O80 C81 H1B 110.9 . . ?
C80 C81 H1B 110.9 . . ?
H1A C81 H1B 108.9 . . ?
Cl91 C90 Cl92 112.2(14) . . ?
Cl91 C90 H90A 109.2 . . ?
Cl92 C90 H90A 109.2 . . ?
Cl91 C90 H90B 109.2 . . ?
Cl92 C90 H90B 109.2 . . ?
H90A C90 H90B 107.9 . . ?
O50 C51 C50 114.7(17) . . ?
O50 C51 H51A 108.6 . . ?
C50 C51 H51A 108.6 . . ?
O50 C51 H51B 108.6 . . ?
C50 C51 H51B 108.6 . . ?
H51A C51 H51B 107.6 . . ?

loop_
_geom_bond_atom_site_label_1
_geom_bond_atom_site_label_2
_geom_bond_distance
_geom_bond_site_symmetry_2
_geom_bond_publ_flag
Sb1 F4 1.843(5) . ?
Sb1 F1 1.861(5) . ?
Sb1 F2 1.862(5) . ?
Sb1 F6 1.863(5) . ?
Sb1 F3 1.872(5) . ?
Sb1 F5 1.875(5) . ?
Sb2 F8 1.849(6) . ?
Sb2 F10 1.852(6) . ?
Sb2 F11 1.859(5) . ?
Sb2 F7 1.875(6) . ?
Sb2 F12 1.878(5) . ?
Sb2 F9 1.883(8) . ?
Co2 N7 1.895(5) . ?
Co2 N10 1.906(5) . ?
Co2 N9 1.952(5) . ?
Co2 N8 1.954(5) . ?
Co2 N1 1.988(5) . ?
Co2 N6 1.992(5) . ?
Co1 N5 1.978(5) . ?
Co1 N2 1.983(5) . ?
Co1 N3 2.015(5) . ?
Co1 N4 2.027(5) . ?
Co2A N9A 1.892(5) . ?
Co2A N7A 1.905(5) . ?
Co2A N8A 1.945(6) . ?
Co2A N10A 1.956(5) . ?
Co2A N1A 1.978(5) . ?
Co2A N6A 1.994(5) . ?
Co1A N2A 1.975(5) . ?
Co1A N4A 1.980(5) . ?
Co1A N5A 2.009(6) . ?
Co1A N3A 2.018(6) . ?
Cl41 C40 1.775(9) . ?
Cl40 C40 1.760(9) . ?
Cl3A C9JA 1.809(9) . ?
Cl4A C9JA 1.708(8) . ?
Cl60 C60 1.732(11) . ?
Cl61 C60 1.752(10) . ?
O4 C10 1.217(7) . ?
O2 C10' 1.225(7) . ?
O2A C10A 1.217(8) . ?
O4A 10A' 1.233(7) . ?
O3 C16 1.235(7) . ?
O1 C16' 1.236(7) . ?
N2 C10 1.351(8) . ?
N2 C9 1.401(7) . ?
N1 C11 1.340(7) . ?
N1 C15 1.355(7) . ?
N10 C16 1.355(8) . ?
N10 C17 1.391(8) . ?
O3A 16A' 1.255(8) . ?
N7 C16' 1.339(8) . ?
N7 C17' 1.389(8) . ?
N6 C11' 1.335(8) . ?
N6 C15' 1.360(8) . ?
N2A C10A 1.351(8) . ?
N2A C9A 1.411(8) . ?
N8 C25' 1.323(8) . ?
N8 C21' 1.371(8) . ?
O1A C16A 1.230(8) . ?
N9A C16A 1.351(9) . ?
N9A C17A 1.391(8) . ?
N5 C10' 1.349(7) . ?
N5 C9' 1.395(8) . ?
N10A C25A 1.319(9) . ?
N10A C21A 1.370(8) . ?
N3 C1 1.323(8) . ?
N3 C5 1.370(8) . ?
N1A C11A 1.353(7) . ?
N1A C15A 1.362(8) . ?
N4A 10A' 1.335(8) . ?
N4A C9A' 1.410(8) . ?
N9 C25 1.305(8) . ?
N9 C21 1.375(8) . ?
N6A 11A' 1.347(8) . ?
N6A 15A' 1.359(8) . ?
N7A 16A' 1.333(9) . ?
N7A 17A' 1.405(8) . ?
N8A 25A' 1.323(9) . ?
N8A 21A' 1.383(8) . ?
N4 C1' 1.321(8) . ?
N4 C5' 1.370(8) . ?
N3A C1A 1.318(9) . ?
N3A C5A 1.375(8) . ?
N5A C1A' 1.328(9) . ?
N5A C5A' 1.375(8) . ?
C11 C12 1.388(8) . ?
C11 C10 1.522(8) . ?
C17 C18 1.378(9) . ?
C17 C21 1.414(9) . ?
C15 C14 1.379(8) . ?
C15 C16 1.502(8) . ?
C21 C22 1.397(8) . ?
C16' C15' 1.502(8) . ?
C10' C11' 1.517(8) . ?
C15' C14' 1.367(8) . ?
C8 C9 1.370(9) . ?
C8 C7 1.421(9) . ?
C8 H9AA 0.9300 . ?
C14 C13 1.405(9) . ?
C14 H0BA 0.9300 . ?
C9' C8' 1.380(9) . ?
C9' C5' 1.426(9) . ?
C9 C5 1.434(8) . ?
C11' C12' 1.395(8) . ?
C21' C17' 1.406(9) . ?
C21' C22' 1.407(8) . ?
C10A C11A 1.507(8) . ?
C17' C18' 1.381(9) . ?
C5 C4 1.418(8) . ?
11A' 12A' 1.411(9) . ?
11A' 10A' 1.507(9) . ?
C13 C12 1.384(8) . ?
C13 C26 1.513(8) . ?
C25' C24' 1.411(9) . ?
C14A C15A 1.382(9) . ?
C14A C13A 1.390(9) . ?
C14A H1CA 0.9300 . ?
C12 H2CA 0.9300 . ?
C16A C15A 1.499(9) . ?
12A' 13A' 1.387(10) . ?
12A' H4CA 0.9300 . ?
17A' 18A' 1.378(9) . ?
17A' 21A' 1.407(9) . ?
C5A' C4A' 1.425(10) . ?
C5A' C9A' 1.426(9) . ?
C11A C12A 1.390(9) . ?
C9A' C8A' 1.375(9) . ?
C21A C17A 1.413(9) . ?
C21A C22A 1.420(9) . ?
C1' C2' 1.408(9) . ?
C1' H2DA 0.9300 . ?
C1A C2A 1.423(10) . ?
C1A H3DA 0.9300 . ?
Cl92 C90 1.81(2) . ?
Cl92 Cl92 2.125(14) 2_677 ?
C5' C4' 1.422(9) . ?
15A' 14A' 1.377(9) . ?
15A' 16A' 1.496(9) . ?
C13A C12A 1.405(9) . ?
C13A C26A 1.526(10) . ?
C9A C8A 1.385(9) . ?
C9A C5A 1.430(9) . ?
C25 C24 1.407(9) . ?
C25 H9DA 0.9300 . ?
C17A C18A 1.381(9) . ?
C12' C13' 1.400(9) . ?
C12' H1EA 0.9300 . ?
C4 C3 1.400(9) . ?
C4 C6 1.406(10) . ?
C22' C23' 1.404(10) . ?
C22' C20' 1.422(9) . ?
C19' C20' 1.360(10) . ?
C19' C18' 1.411(9) . ?
C19' H4EA 0.9300 . ?
C25A C24A 1.412(9) . ?
C25A H5EA 0.9300 . ?
C18 C19 1.400(9) . ?
C18 H6EA 0.9300 . ?
21A' 22A' 1.412(9) . ?
C5A C4A 1.413(9) . ?
C24' C23' 1.371(10) . ?
C24' H9EA 0.9300 . ?
C22 C20 1.407(9) . ?
C22 C23 1.429(10) . ?
C6 C7 1.358(10) . ?
C6 H1FA 0.9300 . ?
C26' C13' 1.524(8) . ?
C26' C27' 1.528(10) . ?
C26' C29' 1.530(10) . ?
C26' C28' 1.533(10) . ?
C13' C14' 1.397(9) . ?
C18' H5FA 0.9300 . ?
C8' C7' 1.414(9) . ?
C8' H6FA 0.9300 . ?
C14' H7FA 0.9300 . ?
C2' C3' 1.365(10) . ?
C2' H8FA 0.9300 . ?
C1 C2 1.388(9) . ?
C1 H9FA 0.9300 . ?
C24 C23 1.372(10) . ?
C24 H0GA 0.9300 . ?
C7' C6' 1.362(10) . ?
C7' H1GA 0.9300 . ?
C22A C20A 1.405(10) . ?
C22A C23A 1.412(10) . ?
C23' H3GA 0.9300 . ?
C26 C27 1.526(9) . ?
C26 C28 1.532(9) . ?
C26 C29 1.532(9) . ?
C8A C7A 1.403(9) . ?
C8A H5GA 0.9300 . ?
C20' H6GA 0.9300 . ?
C4' C3' 1.404(9) . ?
C4' C6' 1.417(9) . ?
C12A H8GA 0.9300 . ?
C23 H9GA 0.9300 . ?
19A' 20A' 1.368(11) . ?
19A' 18A' 1.408(10) . ?
19A' H0HA 0.9300 . ?
18A' H1HA 0.9300 . ?
C20 C19 1.356(10) . ?
C20 H2HA 0.9300 . ?
25A' 24A' 1.392(11) . ?
25A' H3HA 0.9300 . ?
22A' 23A' 1.395(11) . ?
22A' 20A' 1.414(10) . ?
C20A C19A 1.356(10) . ?
C20A H5HA 0.9300 . ?
C1A' C2A' 1.397(11) . ?
C1A' H6HA 0.9300 . ?
C19 H7HA 0.9300 . ?
C7 H8HA 0.9300 . ?
26A' 28A' 1.502(11) . ?
26A' 29A' 1.522(12) . ?
26A' 13A' 1.525(10) . ?
26A' C4LA 1.538(12) . ?
20A' H0IA 0.9300 . ?
C24A C23A 1.365(10) . ?
C24A H1IA 0.9300 . ?
14A' 13A' 1.397(10) . ?
14A' H2IA 0.9300 . ?
C2 C3 1.359(10) . ?
C2 H3IA 0.9300 . ?
C8A' C7A' 1.408(10) . ?
C8A' H4IA 0.9300 . ?
C3 H5IA 0.9300 . ?
C3' H6IA 0.9300 . ?
C7A' C6A' 1.359(11) . ?
C7A' H7IA 0.9300 . ?
C4A' C3A' 1.406(10) . ?
C4A' C6A' 1.415(10) . ?
C4A C3A 1.404(10) . ?
C4A C6A 1.417(10) . ?
C6' H0JA 0.9300 . ?
C23A H1JA 0.9300 . ?
C6A' H2JA 0.9300 . ?
C18A C19A 1.418(9) . ?
C18A H3JA 0.9300 . ?
C19A H4JA 0.9300 . ?
C7A C6A 1.359(11) . ?
C7A H5JA 0.9300 . ?
C3A C2A 1.340(11) . ?
C3A H7JA 0.9300 . ?
C28 H8J1 0.9600 . ?
C28 H8J2 0.9600 . ?
C28 H8J3 0.9600 . ?
C9JA H9J1 0.9700 . ?
C9JA H9J2 0.9700 . ?
23A' 24A' 1.360(11) . ?
23A' H0KA 0.9300 . ?
O80 C82 1.487(14) . ?
O80 C81 1.488(16) . ?
Cl91 C90 1.66(2) . ?
C26A C28A 1.520(10) . ?
C26A C27A 1.525(11) . ?
C26A C29A 1.533(10) . ?
C27 H3K1 0.9600 . ?
C27 H3K2 0.9600 . ?
C27 H3K3 0.9600 . ?
C28' H4K1 0.9600 . ?
C28' H4K2 0.9600 . ?
C28' H4K3 0.9600 . ?
C6A H5KA 0.9300 . ?
C29' H6K1 0.9600 . ?
C29' H6K2 0.9600 . ?
C29' H6K3 0.9600 . ?
C3A' C2A' 1.352(11) . ?
C3A' H7KA 0.9300 . ?
C29 H8K1 0.9600 . ?
C29 H8K2 0.9600 . ?
C29 H8K3 0.9600 . ?
24A' H9KA 0.9300 . ?
C2A H0LA 0.9300 . ?
C2A' H1LA 0.9300 . ?
O70 H70B 0.86(9) . ?
O70 H70A 0.88(9) . ?
C27' H2L1 0.9600 . ?
C27' H2L2 0.9600 . ?
C27' H2L3 0.9600 . ?
O50 C51 1.273(19) . ?
O50 C52 1.363(17) . ?
C4LA H4L1 0.9600 . ?
C4LA H4L2 0.9600 . ?
C4LA H4L3 0.9600 . ?
C28A H5L1 0.9600 . ?
C28A H5L2 0.9600 . ?
C28A H5L3 0.9600 . ?
C27A H6L1 0.9600 . ?
C27A H6L2 0.9600 . ?
C27A H6L3 0.9600 . ?
C40 H7L1 0.9700 . ?
C40 H7L2 0.9700 . ?
C29A H8L1 0.9600 . ?
C29A H8L2 0.9600 . ?
C29A H8L3 0.9600 . ?
29A' H9L1 0.9600 . ?
29A' H9L2 0.9600 . ?
29A' H9L3 0.9600 . ?
C60 H0M1 0.9700 . ?
C60 H0M2 0.9700 . ?
C53 C52 1.509(18) . ?
C53 H1M1 0.9600 . ?
C53 H1M2 0.9600 . ?
C53 H1M3 0.9600 . ?
28A' 27A' 0.9600 . ?
28A' H2M2 0.9600 . ?
28A' H2M3 0.9600 . ?
C83 C82 1.444(16) . ?
C83 H01A 0.9600 . ?
C83 H01B 0.9600 . ?
C83 H01C 0.9600 . ?
C82 H4M1 0.9700 . ?
C82 H4M2 0.9700 . ?
C50 C51 1.54(2) . ?
C50 H02A 0.9600 . ?
C50 H02B 0.9600 . ?
C50 H02C 0.9600 . ?
C52 H52A 0.9700 . ?
C52 H52B 0.9700 . ?
C80 C81 1.61(2) . ?
C80 H0A 0.9600 . ?
C80 H0B 0.9600 . ?
C80 H0C 0.9600 . ?
C81 H1A 0.9700 . ?
C81 H1B 0.9700 . ?
C90 H90A 0.9700 . ?
C90 H90B 0.9700 . ?
C51 H51A 0.9700 . ?
C51 H51B 0.9700 . ?

loop_
_geom_torsion_atom_site_label_1
_geom_torsion_atom_site_label_2
_geom_torsion_atom_site_label_3
_geom_torsion_atom_site_label_4
_geom_torsion
_geom_torsion_site_symmetry_1
_geom_torsion_site_symmetry_2
_geom_torsion_site_symmetry_3
_geom_torsion_site_symmetry_4
_geom_torsion_publ_flag
N9 Co2 N7 C16' 68.7(5) . . . . ?
N8 Co2 N7 C16' 157.1(5) . . . . ?
N1 Co2 N7 C16' -116.2(4) . . . . ?
N6 Co2 N7 C16' -17.5(4) . . . . ?
N9 Co2 N7 C17' -90.7(4) . . . . ?
N8 Co2 N7 C17' -2.3(4) . . . . ?
N1 Co2 N7 C17' 84.4(4) . . . . ?
N6 Co2 N7 C17' -176.9(4) . . . . ?
N8A Co2A N9A C16A 69.0(5) . . . . ?
N10A Co2A N9A C16A 158.7(5) . . . . ?
N1A Co2A N9A C16A -17.9(5) . . . . ?
N6A Co2A N9A C16A -116.5(5) . . . . ?
N8A Co2A N9A C17A -90.8(5) . . . . ?
N10A Co2A N9A C17A -1.1(4) . . . . ?
N1A Co2A N9A C17A -177.7(5) . . . . ?
N6A Co2A N9A C17A 83.6(5) . . . . ?
C15 N1 C11 C12 6.8(8) . . . . ?
Co2 N1 C11 C12 -158.7(5) . . . . ?
C15 N1 C11 C10 -168.9(5) . . . . ?
Co2 N1 C11 C10 25.6(8) . . . . ?
C16 N10 C17 C18 20.0(10) . . . . ?
Co2 N10 C17 C18 177.7(5) . . . . ?
C16 N10 C17 C21 -158.1(6) . . . . ?
Co2 N10 C17 C21 -0.5(6) . . . . ?
C11 N1 C15 C14 -4.2(9) . . . . ?
Co2 N1 C15 C14 164.3(5) . . . . ?
C11 N1 C15 C16 176.9(5) . . . . ?
Co2 N1 C15 C16 -14.6(6) . . . . ?
C25 N9 C21 C22 -0.8(9) . . . . ?
Co2 N9 C21 C22 178.4(5) . . . . ?
C25 N9 C21 C17 178.0(6) . . . . ?
Co2 N9 C21 C17 -2.9(6) . . . . ?
C18 C17 C21 N9 -176.1(5) . . . . ?
N10 C17 C21 N9 2.3(8) . . . . ?
C18 C17 C21 C22 2.7(9) . . . . ?
N10 C17 C21 C22 -179.0(5) . . . . ?
C17' N7 C16' O1 -8.4(10) . . . . ?
Co2 N7 C16' O1 -165.8(5) . . . . ?
C17' N7 C16' C15' 169.3(5) . . . . ?
Co2 N7 C16' C15' 11.9(6) . . . . ?
C17 N10 C16 O3 -6.7(10) . . . . ?
Co2 N10 C16 O3 -164.1(5) . . . . ?
C17 N10 C16 C15 170.5(5) . . . . ?
Co2 N10 C16 C15 13.1(6) . . . . ?
N1 C15 C16 O3 179.2(6) . . . . ?
C14 C15 C16 O3 0.3(9) . . . . ?
N1 C15 C16 N10 1.8(7) . . . . ?
C14 C15 C16 N10 -177.1(6) . . . . ?
C9 N2 C10 O4 9.3(10) . . . . ?
Co1 N2 C10 O4 -165.4(5) . . . . ?
C9 N2 C10 C11 -175.9(5) . . . . ?
Co1 N2 C10 C11 9.5(7) . . . . ?
N1 C11 C10 O4 -120.8(6) . . . . ?
C12 C11 C10 O4 63.4(8) . . . . ?
N1 C11 C10 N2 63.7(7) . . . . ?
C12 C11 C10 N2 -112.1(6) . . . . ?
C9' N5 C10' O2 5.5(10) . . . . ?
Co1 N5 C10' O2 -166.9(5) . . . . ?
C9' N5 C10' C11' -176.5(5) . . . . ?
Co1 N5 C10' C11' 11.1(7) . . . . ?
C11' N6 C15' C14' -5.9(9) . . . . ?
Co2 N6 C15' C14' 162.2(5) . . . . ?
C11' N6 C15' C16' 174.1(5) . . . . ?
Co2 N6 C15' C16' -17.8(6) . . . . ?
O1 C16' C15' N6 -177.2(5) . . . . ?
N7 C16' C15' N6 4.9(7) . . . . ?
O1 C16' C15' C14' 2.9(9) . . . . ?
N7 C16' C15' C14' -175.0(6) . . . . ?
N1 C15 C14 C13 -1.7(10) . . . . ?
C16 C15 C14 C13 177.2(6) . . . . ?
C10' N5 C9' C8' 13.0(10) . . . . ?
Co1 N5 C9' C8' -173.9(5) . . . . ?
C10' N5 C9' C5' -170.6(5) . . . . ?
Co1 N5 C9' C5' 2.5(6) . . . . ?
C7 C8 C9 N2 174.7(6) . . . . ?
C7 C8 C9 C5 -1.1(9) . . . . ?
C10 N2 C9 C8 8.8(9) . . . . ?
Co1 N2 C9 C8 -176.0(5) . . . . ?
C10 N2 C9 C5 -175.3(5) . . . . ?
Co1 N2 C9 C5 0.0(6) . . . . ?
C15' N6 C11' C12' 6.8(8) . . . . ?
Co2 N6 C11' C12' -158.3(5) . . . . ?
C15' N6 C11' C10' -170.9(5) . . . . ?
Co2 N6 C11' C10' 24.0(8) . . . . ?
O2 C10' C11' N6 -117.7(6) . . . . ?
N5 C10' C11' N6 64.1(7) . . . . ?
O2 C10' C11' C12' 64.6(8) . . . . ?
N5 C10' C11' C12' -113.7(6) . . . . ?
C25' N8 C21' C17' 178.1(5) . . . . ?
Co2 N8 C21' C17' -0.8(7) . . . . ?
C25' N8 C21' C22' -0.4(9) . . . . ?
Co2 N8 C21' C22' -179.3(5) . . . . ?
C9A N2A C10A O2A 7.3(10) . . . . ?
Co1A N2A C10A O2A -165.9(5) . . . . ?
C9A N2A C10A C11A -177.6(5) . . . . ?
Co1A N2A C10A C11A 9.2(7) . . . . ?
C16' N7 C17' C18' 24.7(10) . . . . ?
Co2 N7 C17' C18' -177.4(5) . . . . ?
C16' N7 C17' C21' -155.4(6) . . . . ?
Co2 N7 C17' C21' 2.5(6) . . . . ?
N8 C21' C17' C18' 178.9(5) . . . . ?
C22' C21' C17' C18' -2.7(9) . . . . ?
N8 C21' C17' N7 -1.0(8) . . . . ?
C22' C21' C17' N7 177.4(5) . . . . ?
C1 N3 C5 C4 0.9(9) . . . . ?
Co1 N3 C5 C4 177.0(5) . . . . ?
C1 N3 C5 C9 -176.6(6) . . . . ?
Co1 N3 C5 C9 -0.5(7) . . . . ?
C8 C9 C5 N3 176.7(5) . . . . ?
N2 C9 C5 N3 0.4(8) . . . . ?
C8 C9 C5 C4 -0.8(9) . . . . ?
N2 C9 C5 C4 -177.1(5) . . . . ?
15A' N6A 11A' 12A' 8.0(8) . . . . ?
Co2A N6A 11A' 12A' -153.6(5) . . . . ?
15A' N6A 11A' 10A' -169.7(5) . . . . ?
Co2A N6A 11A' 10A' 28.8(8) . . . . ?
C15 C14 C13 C12 4.6(9) . . . . ?
C15 C14 C13 C26 -173.9(6) . . . . ?
C21' N8 C25' C24' 1.7(9) . . . . ?
Co2 N8 C25' C24' -179.6(5) . . . . ?
C14 C13 C12 C11 -2.0(9) . . . . ?
C26 C13 C12 C11 176.5(6) . . . . ?
N1 C11 C12 C13 -3.9(9) . . . . ?
C10 C11 C12 C13 171.9(6) . . . . ?
C17A N9A C16A O1A -7.5(11) . . . . ?
Co2A N9A C16A O1A -165.6(6) . . . . ?
C17A N9A C16A C15A 171.1(5) . . . . ?
Co2A N9A C16A C15A 13.0(7) . . . . ?
N6A 11A' 12A' 13A' -1.8(9) . . . . ?
10A' 11A' 12A' 13A' 175.8(6) . . . . ?
C9A' N4A 10A' O4A 10.4(10) . . . . ?
Co1A N4A 10A' O4A -164.6(5) . . . . ?
C9A' N4A 10A' 11A' -173.0(5) . . . . ?
Co1A N4A 10A' 11A' 11.9(7) . . . . ?
N6A 11A' 10A' O4A -123.5(7) . . . . ?
12A' 11A' 10A' O4A 58.9(8) . . . . ?
N6A 11A' 10A' N4A 59.5(7) . . . . ?
12A' 11A' 10A' N4A -118.1(6) . . . . ?
16A' N7A 17A' 18A' 19.9(10) . . . . ?
Co2A N7A 17A' 18A' 179.5(6) . . . . ?
16A' N7A 17A' 21A' -159.6(6) . . . . ?
Co2A N7A 17A' 21A' -0.1(7) . . . . ?
C11A N1A C15A C14A -6.5(9) . . . . ?
Co2A N1A C15A C14A 161.6(5) . . . . ?
C11A N1A C15A C16A 175.5(5) . . . . ?
Co2A N1A C15A C16A -16.4(7) . . . . ?
C13A C14A C15A N1A 0.4(10) . . . . ?
C13A C14A C15A C16A 178.2(6) . . . . ?
O1A C16A C15A N1A -178.2(6) . . . . ?
N9A C16A C15A N1A 3.1(8) . . . . ?
O1A C16A C15A C14A 3.8(10) . . . . ?
N9A C16A C15A C14A -174.9(6) . . . . ?
C1A' N5A C5A' C4A' 1.1(10) . . . . ?
Co1A N5A C5A' C4A' 177.4(5) . . . . ?
C1A' N5A C5A' C9A' -178.1(6) . . . . ?
Co1A N5A C5A' C9A' -1.8(7) . . . . ?
C15A N1A C11A C12A 6.6(9) . . . . ?
Co2A N1A C11A C12A -158.6(5) . . . . ?
C15A N1A C11A C10A -169.0(5) . . . . ?
Co2A N1A C11A C10A 25.8(8) . . . . ?
O2A C10A C11A N1A -121.0(6) . . . . ?
N2A C10A C11A N1A 63.3(7) . . . . ?
O2A C10A C11A C12A 63.2(8) . . . . ?
N2A C10A C11A C12A -112.4(6) . . . . ?
10A' N4A C9A' C8A' 8.4(10) . . . . ?
Co1A N4A C9A' C8A' -176.0(6) . . . . ?
10A' N4A C9A' C5A' -174.9(6) . . . . ?
Co1A N4A C9A' C5A' 0.8(7) . . . . ?
N5A C5A' C9A' C8A' 177.8(6) . . . . ?
C4A' C5A' C9A' C8A' -1.4(9) . . . . ?
N5A C5A' C9A' N4A 0.7(8) . . . . ?
C4A' C5A' C9A' N4A -178.5(6) . . . . ?
C25A N10A C21A C17A -178.4(6) . . . . ?
Co2A N10A C21A C17A -0.7(7) . . . . ?
C25A N10A C21A C22A 1.3(10) . . . . ?
Co2A N10A C21A C22A 179.0(5) . . . . ?
C5' N4 C1' C2' 0.6(10) . . . . ?
Co1 N4 C1' C2' -175.4(5) . . . . ?
C5A N3A C1A C2A -1.0(10) . . . . ?
Co1A N3A C1A C2A -175.1(5) . . . . ?
C1' N4 C5' C4' -2.2(9) . . . . ?
Co1 N4 C5' C4' 174.6(5) . . . . ?
C1' N4 C5' C9' 177.8(6) . . . . ?
Co1 N4 C5' C9' -5.5(7) . . . . ?
C8' C9' C5' N4 178.9(5) . . . . ?
N5 C9' C5' N4 2.1(8) . . . . ?
C8' C9' C5' C4' -1.1(9) . . . . ?
N5 C9' C5' C4' -177.9(5) . . . . ?
11A' N6A 15A' 14A' -5.9(9) . . . . ?
Co2A N6A 15A' 14A' 159.2(5) . . . . ?
11A' N6A 15A' 16A' 177.4(5) . . . . ?
Co2A N6A 15A' 16A' -17.5(6) . . . . ?
C15A C14A C13A C12A 5.5(9) . . . . ?
C15A C14A C13A C26A -170.6(6) . . . . ?
C10A N2A C9A C8A 14.5(10) . . . . ?
Co1A N2A C9A C8A -171.6(5) . . . . ?
C10A N2A C9A C5A -170.1(6) . . . . ?
Co1A N2A C9A C5A 3.7(7) . . . . ?
C21 N9 C25 C24 1.7(9) . . . . ?
Co2 N9 C25 C24 -177.3(5) . . . . ?
C16A N9A C17A C18A 21.0(10) . . . . ?
Co2A N9A C17A C18A 179.3(5) . . . . ?
C16A N9A C17A C21A -157.2(6) . . . . ?
Co2A N9A C17A C21A 1.0(7) . . . . ?
N10A C21A C17A C18A -178.6(6) . . . . ?
C22A C21A C17A C18A 1.7(10) . . . . ?
N10A C21A C17A N9A -0.2(8) . . . . ?
C22A C21A C17A N9A -179.9(6) . . . . ?
N6 C11' C12' C13' -1.2(9) . . . . ?
C10' C11' C12' C13' 176.5(6) . . . . ?
N3 C5 C4 C3 0.3(9) . . . . ?
C9 C5 C4 C3 177.7(6) . . . . ?
N3 C5 C4 C6 -175.7(6) . . . . ?
C9 C5 C4 C6 1.7(9) . . . . ?
N8 C21' C22' C23' -1.4(9) . . . . ?
C17' C21' C22' C23' -179.8(6) . . . . ?
N8 C21' C22' C20' -179.9(6) . . . . ?
C17' C21' C22' C20' 1.8(9) . . . . ?
C21A N10A C25A C24A 0.2(10) . . . . ?
Co2A N10A C25A C24A -177.0(5) . . . . ?
N10 C17 C18 C19 179.7(6) . . . . ?
C21 C17 C18 C19 -2.3(9) . . . . ?
25A' N8A 21A' 17A' 175.7(6) . . . . ?
Co2A N8A 21A' 17A' -4.0(7) . . . . ?
25A' N8A 21A' 22A' -2.6(10) . . . . ?
Co2A N8A 21A' 22A' 177.7(5) . . . . ?
18A' 17A' 21A' N8A -176.9(6) . . . . ?
N7A 17A' 21A' N8A 2.7(8) . . . . ?
18A' 17A' 21A' 22A' 1.4(10) . . . . ?
N7A 17A' 21A' 22A' -179.0(6) . . . . ?
C1A N3A C5A C4A -1.1(10) . . . . ?
Co1A N3A C5A C4A 174.0(5) . . . . ?
C1A N3A C5A C9A 179.0(6) . . . . ?
Co1A N3A C5A C9A -5.9(7) . . . . ?
C8A C9A C5A N3A 177.3(6) . . . . ?
N2A C9A C5A N3A 1.5(8) . . . . ?
C8A C9A C5A C4A -2.6(9) . . . . ?
N2A C9A C5A C4A -178.4(6) . . . . ?
N8 C25' C24' C23' -1.2(10) . . . . ?
N9 C21 C22 C20 177.3(6) . . . . ?
C17 C21 C22 C20 -1.4(9) . . . . ?
N9 C21 C22 C23 -0.4(9) . . . . ?
C17 C21 C22 C23 -179.1(6) . . . . ?
C3 C4 C6 C7 -176.5(6) . . . . ?
C5 C4 C6 C7 -0.8(9) . . . . ?
C11' C12' C13' C14' -5.4(9) . . . . ?
C11' C12' C13' C26' 171.3(6) . . . . ?
C27' C26' C13' C14' -165.0(6) . . . . ?
C29' C26' C13' C14' -43.2(9) . . . . ?
C28' C26' C13' C14' 75.6(8) . . . . ?
C27' C26' C13' C12' 18.5(9) . . . . ?
C29' C26' C13' C12' 140.3(7) . . . . ?
C28' C26' C13' C12' -100.9(7) . . . . ?
17A' N7A 16A' O3A -8.6(11) . . . . ?
Co2A N7A 16A' O3A -167.7(5) . . . . ?
17A' N7A 16A' 15A' 169.0(5) . . . . ?
Co2A N7A 16A' 15A' 9.9(7) . . . . ?
N6A 15A' 16A' O3A -176.3(6) . . . . ?
14A' 15A' 16A' O3A 6.9(10) . . . . ?
N6A 15A' 16A' N7A 5.9(8) . . . . ?
14A' 15A' 16A' N7A -170.8(6) . . . . ?
N7 C17' C18' C19' -178.6(6) . . . . ?
C21' C17' C18' C19' 1.5(9) . . . . ?
C20' C19' C18' C17' 0.5(10) . . . . ?
N5 C9' C8' C7' 176.0(6) . . . . ?
C5' C9' C8' C7' -0.4(9) . . . . ?
N6 C15' C14' C13' -0.8(10) . . . . ?
C16' C15' C14' C13' 179.1(6) . . . . ?
C12' C13' C14' C15' 6.3(9) . . . . ?
C26' C13' C14' C15' -170.4(6) . . . . ?
N4 C1' C2' C3' 1.3(11) . . . . ?
C5 N3 C1 C2 -1.0(10) . . . . ?
Co1 N3 C1 C2 -176.3(5) . . . . ?
N9 C25 C24 C23 -1.3(10) . . . . ?
C9' C8' C7' C6' 1.2(11) . . . . ?
N10A C21A C22A C20A 179.2(6) . . . . ?
C17A C21A C22A C20A -1.2(10) . . . . ?
N10A C21A C22A C23A -2.0(10) . . . . ?
C17A C21A C22A C23A 177.7(6) . . . . ?
C25' C24' C23' C22' -0.7(10) . . . . ?
C21' C22' C23' C24' 1.9(9) . . . . ?
C20' C22' C23' C24' -179.7(6) . . . . ?
C12 C13 C26 C27 156.2(6) . . . . ?
C14 C13 C26 C27 -25.4(9) . . . . ?
C12 C13 C26 C28 34.9(9) . . . . ?
C14 C13 C26 C28 -146.8(6) . . . . ?
C12 C13 C26 C29 -83.3(8) . . . . ?
C14 C13 C26 C29 95.0(8) . . . . ?
N2A C9A C8A C7A 175.8(6) . . . . ?
C5A C9A C8A C7A 0.6(10) . . . . ?
C18' C19' C20' C22' -1.5(10) . . . . ?
C23' C22' C20' C19' -178.0(6) . . . . ?
C21' C22' C20' C19' 0.3(9) . . . . ?
N4 C5' C4' C3' 1.9(9) . . . . ?
C9' C5' C4' C3' -178.1(6) . . . . ?
N4 C5' C4' C6' -178.2(6) . . . . ?
C9' C5' C4' C6' 1.8(9) . . . . ?
N1A C11A C12A C13A -0.6(10) . . . . ?
C10A C11A C12A C13A 175.0(6) . . . . ?
C14A C13A C12A C11A -5.5(9) . . . . ?
C26A C13A C12A C11A 170.7(6) . . . . ?
C25 C24 C23 C22 0.1(10) . . . . ?
C21 C22 C23 C24 0.8(10) . . . . ?
C20 C22 C23 C24 -176.8(7) . . . . ?
N7A 17A' 18A' 19A' 179.1(6) . . . . ?
21A' 17A' 18A' 19A' -1.4(10) . . . . ?
20A' 19A' 18A' 17A' 0.1(11) . . . . ?
C21 C22 C20 C19 -0.2(10) . . . . ?
C23 C22 C20 C19 177.3(7) . . . . ?
21A' N8A 25A' 24A' 1.4(11) . . . . ?
Co2A N8A 25A' 24A' -179.0(6) . . . . ?
N8A 21A' 22A' 23A' 1.7(10) . . . . ?
17A' 21A' 22A' 23A' -176.4(7) . . . . ?
N8A 21A' 22A' 20A' 178.2(6) . . . . ?
17A' 21A' 22A' 20A' 0.1(10) . . . . ?
C23A C22A C20A C19A -178.9(7) . . . . ?
C21A C22A C20A C19A -0.2(10) . . . . ?
C5A' N5A C1A' C2A' -2.0(12) . . . . ?
Co1A N5A C1A' C2A' -177.5(6) . . . . ?
C22 C20 C19 C18 0.6(11) . . . . ?
C17 C18 C19 C20 0.7(10) . . . . ?
C4 C6 C7 C8 -1.1(10) . . . . ?
C9 C8 C7 C6 2.0(10) . . . . ?
18A' 19A' 20A' 22A' 1.4(11) . . . . ?
23A' 22A' 20A' 19A' 174.9(8) . . . . ?
21A' 22A' 20A' 19A' -1.4(10) . . . . ?
N10A C25A C24A C23A -1.0(12) . . . . ?
N6A 15A' 14A' 13A' -2.5(10) . . . . ?
16A' 15A' 14A' 13A' 174.0(6) . . . . ?
N3 C1 C2 C3 -0.1(11) . . . . ?
N4A C9A' C8A' C7A' 176.6(7) . . . . ?
C5A' C9A' C8A' C7A' 0.0(10) . . . . ?
C1 C2 C3 C4 1.4(10) . . . . ?
C6 C4 C3 C2 174.3(6) . . . . ?
C5 C4 C3 C2 -1.4(10) . . . . ?
C1' C2' C3' C4' -1.5(11) . . . . ?
C6' C4' C3' C2' -179.9(7) . . . . ?
C5' C4' C3' C2' 0.0(10) . . . . ?
C9A' C8A' C7A' C6A' 2.0(11) . . . . ?
N5A C5A' C4A' C3A' 1.0(10) . . . . ?
C9A' C5A' C4A' C3A' -179.9(6) . . . . ?
N5A C5A' C4A' C6A' -178.2(6) . . . . ?
C9A' C5A' C4A' C6A' 0.9(10) . . . . ?
N3A C5A C4A C3A 2.4(10) . . . . ?
C9A C5A C4A C3A -177.7(6) . . . . ?
N3A C5A C4A C6A -177.2(6) . . . . ?
C9A C5A C4A C6A 2.7(10) . . . . ?
C8' C7' C6' C4' -0.5(11) . . . . ?
C3' C4' C6' C7' 178.9(7) . . . . ?
C5' C4' C6' C7' -1.0(10) . . . . ?
C25A C24A C23A C22A 0.2(11) . . . . ?
C20A C22A C23A C24A 179.9(7) . . . . ?
C21A C22A C23A C24A 1.2(10) . . . . ?
C8A' C7A' C6A' C4A' -2.5(11) . . . . ?
C3A' C4A' C6A' C7A' -178.2(7) . . . . ?
C5A' C4A' C6A' C7A' 1.0(10) . . . . ?
N9A C17A C18A C19A -179.0(6) . . . . ?
C21A C17A C18A C19A -0.9(10) . . . . ?
C22A C20A C19A C18A 1.0(11) . . . . ?
C17A C18A C19A C20A -0.4(10) . . . . ?
C9A C8A C7A C6A 1.3(11) . . . . ?
11A' 12A' 13A' 14A' -6.5(9) . . . . ?
11A' 12A' 13A' 26A' 174.5(6) . . . . ?
15A' 14A' 13A' 12A' 8.5(10) . . . . ?
15A' 14A' 13A' 26A' -172.4(6) . . . . ?
28A' 26A' 13A' 12A' 106.0(9) . . . . ?
29A' 26A' 13A' 12A' -16.3(10) . . . . ?
C4LA 26A' 13A' 12A' -133.7(8) . . . . ?
28A' 26A' 13A' 14A' -73.0(10) . . . . ?
29A' 26A' 13A' 14A' 164.7(7) . . . . ?
C4LA 26A' 13A' 14A' 47.3(9) . . . . ?
C5A C4A C3A C2A -1.6(11) . . . . ?
C6A C4A C3A C2A 178.0(7) . . . . ?
21A' 22A' 23A' 24A' 0.3(12) . . . . ?
20A' 22A' 23A' 24A' -176.0(8) . . . . ?
C14A C13A C26A C28A -38.4(9) . . . . ?
C12A C13A C26A C28A 145.7(7) . . . . ?
C14A C13A C26A C27A 79.4(8) . . . . ?
C12A C13A C26A C27A -96.5(7) . . . . ?
C14A C13A C26A C29A -162.5(7) . . . . ?
C12A C13A C26A C29A 21.5(10) . . . . ?
C8A C7A C6A C4A -1.2(12) . . . . ?
C3A C4A C6A C7A 179.6(7) . . . . ?
C5A C4A C6A C7A -0.8(11) . . . . ?
C6A' C4A' C3A' C2A' 176.9(8) . . . . ?
C5A' C4A' C3A' C2A' -2.3(11) . . . . ?
22A' 23A' 24A' 25A' -1.4(14) . . . . ?
N8A 25A' 24A' 23A' 0.6(14) . . . . ?
C4A C3A C2A C1A -0.3(12) . . . . ?
N3A C1A C2A C3A 1.7(12) . . . . ?
C4A' C3A' C2A' C1A' 1.5(13) . . . . ?
N5A C1A' C2A' C3A' 0.7(14) . . . . ?
C81 O80 C82 C83 174.9(11) . . . . ?
C51 O50 C52 C53 -172.6(15) . . . . ?
C82 O80 C81 C80 170.0(10) . . . . ?
Cl92 Cl92 C90 Cl91 97(4) 2_677 . . . ?
C52 O50 C51 C50 148.1(15) . . . . ?
